data_4083179
loop_
_publ_author_name
'Tskhovrebov, Alexander G.'
'Solari, Euro'
'Scopelliti, Rosario'
'Severin, Kay'

_publ_section_title
;
 Reactions of Grignard Reagents with Nitrous Oxide
;
_journal_issue 10
_journal_name_full Organometallics
_journal_page_first 2405
_journal_paper_doi 10.1021/om500333y
_journal_volume 33
_journal_year 2014
_chemical_formula_moiety 'C32 H64 Cl4 Mg5 N4 O6'
_chemical_formula_sum 'C32 H64 Cl4 Mg5 N4 O6'
_chemical_formula_weight 864.22
_space_group_IT_number 14
_symmetry_cell_setting monoclinic
_symmetry_space_group_name_Hall '-P 2yn'
_symmetry_space_group_name_H-M 'P 1 21/n 1'
_atom_sites_solution_hydrogens geom
_atom_sites_solution_primary direct
_atom_sites_solution_secondary difmap
_audit_creation_method SHELXL-97
_audit_update_record
;
2014-02-10 # Formatted by publCIF

;
_cell_angle_alpha 90.00
_cell_angle_beta 100.705(9)
_cell_angle_gamma 90.00
_cell_formula_units_Z 4
_cell_length_a 11.483(2)
_cell_length_b 18.8942(15)
_cell_length_c 21.2253(17)
_cell_measurement_reflns_used 691
_cell_measurement_temperature 100(2)
_cell_measurement_theta_max 22
_cell_measurement_theta_min 3
_cell_volume 4524.9(9)
_computing_cell_refinement 'Dirax/lsq (Duisenberg & Schreurs, 1989-2000)'
_computing_data_collection 'Collect (Bruker AXS BV, 1997-2004)'
_computing_data_reduction 'EvalCCD (Duisenberg & Schreurs, 1990-2000)'
_computing_molecular_graphics 'Bruker SHELXTL'
_computing_publication_material 'Bruker SHELXTL'
_computing_structure_refinement 'SHELXL-97 (Sheldrick, 1997)'
_computing_structure_solution 'SHELXS-97 (Sheldrick, 1990)'
_diffrn_ambient_temperature 100(2)
_diffrn_measured_fraction_theta_full 0.993
_diffrn_measured_fraction_theta_max 0.970
_diffrn_measurement_device_type 'Bruker APEX II CCD'
_diffrn_measurement_method 'phi and omega scans'
_diffrn_radiation_monochromator graphite
_diffrn_radiation_source 'fine-focus sealed tube'
_diffrn_radiation_type MoK\a
_diffrn_radiation_wavelength 0.71073
_diffrn_reflns_av_R_equivalents 0.0340
_diffrn_reflns_av_sigmaI/netI 0.0316
_diffrn_reflns_limit_h_max 16
_diffrn_reflns_limit_h_min -16
_diffrn_reflns_limit_k_max 26
_diffrn_reflns_limit_k_min -26
_diffrn_reflns_limit_l_max 29
_diffrn_reflns_limit_l_min -29
_diffrn_reflns_number 61326
_diffrn_reflns_theta_full 25.00
_diffrn_reflns_theta_max 30.02
_diffrn_reflns_theta_min 3.09
_exptl_absorpt_coefficient_mu 0.373
_exptl_absorpt_correction_T_max 0.7460
_exptl_absorpt_correction_T_min 0.6558
_exptl_absorpt_correction_type multi-scan
_exptl_absorpt_process_details 'SADABS 2008, Bruker AXS, 2008'
_exptl_crystal_colour colourless
_exptl_crystal_density_diffrn 1.269
_exptl_crystal_density_method 'not measured'
_exptl_crystal_description prism
_exptl_crystal_F_000 1840
_exptl_crystal_size_max 0.46
_exptl_crystal_size_mid 0.33
_exptl_crystal_size_min 0.20
_refine_diff_density_max 0.934
_refine_diff_density_min -0.527
_refine_diff_density_rms 0.064
_refine_ls_extinction_method none
_refine_ls_goodness_of_fit_ref 1.108
_refine_ls_hydrogen_treatment mixed
_refine_ls_matrix_type full
_refine_ls_number_parameters 499
_refine_ls_number_reflns 12819
_refine_ls_number_restraints 21
_refine_ls_restrained_S_all 1.114
_refine_ls_R_factor_all 0.0612
_refine_ls_R_factor_gt 0.0401
_refine_ls_shift/su_max 0.001
_refine_ls_shift/su_mean 0.000
_refine_ls_structure_factor_coef Fsqd
_refine_ls_weighting_details 'calc w=1/[\s^2^(Fo^2^)+(0.0254P)^2^+3.9321P] where P=(Fo^2^+2Fc^2^)/3'
_refine_ls_weighting_scheme calc
_refine_ls_wR_factor_gt 0.0820
_refine_ls_wR_factor_ref 0.0928
_reflns_number_gt 10042
_reflns_number_total 12819
_reflns_threshold_expression >2sigma(I)
_cod_data_source_file om500333y_si_002.cif
_cod_data_source_block complex_3
_cod_depositor_comments 'Adding full bibliography for 4083179--4083181.cif.'
_cod_original_cell_volume 4525.1(10)
_cod_original_sg_symbol_H-M 'P 21/n'
_cod_database_code 4083179

loop_
_symmetry_equiv_pos_as_xyz
'x, y, z'
'-x+1/2, y+1/2, -z+1/2'
'-x, -y, -z'
'x-1/2, -y-1/2, z-1/2'

loop_
_atom_site_label
_atom_site_type_symbol
_atom_site_fract_x
_atom_site_fract_y
_atom_site_fract_z
_atom_site_U_iso_or_equiv
_atom_site_adp_type
_atom_site_occupancy
_atom_site_symmetry_multiplicity
_atom_site_calc_flag
_atom_site_refinement_flags
_atom_site_disorder_assembly
_atom_site_disorder_group
Mg1 Mg 0.12505(5) 0.30008(3) 0.41790(3) 0.01461(11) Uani 1 1 d . . .
Mg2 Mg 0.06684(5) 0.25020(3) 0.54695(3) 0.01640(11) Uani 1 1 d . . .
Mg3 Mg 0.30726(5) 0.32368(3) 0.54465(3) 0.01462(11) Uani 1 1 d . . .
Mg4 Mg 0.29179(5) 0.17554(3) 0.47820(3) 0.01406(11) Uani 1 1 d . . .
Mg5 Mg 0.47432(5) 0.22016(3) 0.40011(3) 0.01459(11) Uani 1 1 d . . .
Cl1 Cl -0.06717(4) 0.25112(2) 0.44002(2) 0.02185(9) Uani 1 1 d . . .
Cl2 Cl 0.17630(4) 0.41333(2) 0.478854(19) 0.01915(8) Uani 1 1 d . . .
Cl3 Cl 0.21995(4) 0.28965(2) 0.642132(19) 0.02269(9) Uani 1 1 d . . .
Cl4 Cl 0.24574(5) 0.06481(2) 0.51685(2) 0.03157(11) Uani 1 1 d . . .
O1 O 0.19540(10) 0.25326(6) 0.49973(5) 0.0135(2) Uani 1 1 d . . .
O2 O 0.01631(11) 0.35463(6) 0.34271(6) 0.0198(2) Uani 1 1 d . . .
O3 O 0.01341(11) 0.16093(6) 0.58378(6) 0.0204(3) Uani 1 1 d . B .
O4 O -0.05376(12) 0.31438(7) 0.58060(6) 0.0258(3) Uani 1 1 d . . .
O5 O 0.39557(10) 0.40287(6) 0.60355(6) 0.0185(2) Uani 1 1 d . . .
O6 O 0.59300(11) 0.15134(6) 0.36466(6) 0.0204(2) Uani 1 1 d . D .
N1 N 0.24531(12) 0.26376(7) 0.36388(6) 0.0141(3) Uani 1 1 d . . .
N2 N 0.28927(12) 0.19039(7) 0.37938(6) 0.0133(3) Uani 1 1 d . . .
N3 N 0.45470(12) 0.29129(7) 0.50869(7) 0.0158(3) Uani 1 1 d . . .
N4 N 0.46639(12) 0.21321(7) 0.50164(6) 0.0155(3) Uani 1 1 d . . .
C1 C 0.30596(14) 0.29696(8) 0.32402(7) 0.0150(3) Uani 1 1 d . . .
C2 C 0.39598(16) 0.26773(10) 0.29601(8) 0.0198(3) Uani 1 1 d . . .
H2A H 0.4355(19) 0.2984(11) 0.2699(10) 0.024 Uiso 1 1 d . . .
H2B H 0.3975(19) 0.2172(12) 0.2863(10) 0.024 Uiso 1 1 d . . .
C3 C 0.27704(17) 0.37518(9) 0.31230(9) 0.0214(3) Uani 1 1 d . . .
H3A H 0.2078 0.3800 0.2778 0.032 Uiso 1 1 calc R . .
H3B H 0.3450 0.3993 0.3000 0.032 Uiso 1 1 calc R . .
H3C H 0.2598 0.3966 0.3516 0.032 Uiso 1 1 calc R . .
C4 C 0.22799(14) 0.14045(8) 0.33085(8) 0.0160(3) Uani 1 1 d . . .
H4 H 0.2265 0.1612 0.2874 0.019 Uiso 1 1 calc R . .
C5 C 0.09960(15) 0.12660(9) 0.33889(9) 0.0199(3) Uani 1 1 d . . .
H5A H 0.0997 0.1041 0.3805 0.030 Uiso 1 1 calc R . .
H5B H 0.0608 0.0953 0.3045 0.030 Uiso 1 1 calc R . .
H5C H 0.0565 0.1716 0.3367 0.030 Uiso 1 1 calc R . .
C6 C 0.29930(16) 0.07138(9) 0.33604(9) 0.0231(4) Uani 1 1 d . . .
H6A H 0.3755 0.0799 0.3229 0.035 Uiso 1 1 calc R . .
H6B H 0.2548 0.0355 0.3081 0.035 Uiso 1 1 calc R . .
H6C H 0.3132 0.0546 0.3805 0.035 Uiso 1 1 calc R . .
C7 C 0.53055(15) 0.32819(9) 0.47965(8) 0.0169(3) Uani 1 1 d . . .
C8 C 0.61913(17) 0.30011(10) 0.45006(9) 0.0236(4) Uani 1 1 d . . .
H8A H 0.655(2) 0.2562(12) 0.4649(11) 0.028 Uiso 1 1 d . . .
H8B H 0.664(2) 0.3321(12) 0.4304(11) 0.028 Uiso 1 1 d . . .
C9 C 0.50926(16) 0.40785(9) 0.47527(9) 0.0216(3) Uani 1 1 d . . .
H9A H 0.4248 0.4175 0.4733 0.032 Uiso 1 1 calc R . .
H9B H 0.5338 0.4262 0.4366 0.032 Uiso 1 1 calc R . .
H9C H 0.5555 0.4310 0.5132 0.032 Uiso 1 1 calc R . .
C10 C 0.55564(16) 0.18442(10) 0.55459(8) 0.0220(4) Uani 1 1 d . . .
H10 H 0.6303 0.2126 0.5582 0.026 Uiso 1 1 calc R . .
C11 C 0.5135(2) 0.18658(12) 0.61916(9) 0.0363(5) Uani 1 1 d . . .
H11A H 0.4935 0.2354 0.6287 0.054 Uiso 1 1 calc R . .
H11B H 0.5767 0.1692 0.6531 0.054 Uiso 1 1 calc R . .
H11C H 0.4432 0.1565 0.6169 0.054 Uiso 1 1 calc R . .
C12 C 0.5812(2) 0.10768(11) 0.53935(11) 0.0372(5) Uani 1 1 d . . .
H12A H 0.5067 0.0811 0.5301 0.056 Uiso 1 1 calc R . .
H12B H 0.6336 0.0864 0.5762 0.056 Uiso 1 1 calc R . .
H12C H 0.6198 0.1062 0.5019 0.056 Uiso 1 1 calc R . .
C13 C -0.03505(17) 0.31525(10) 0.28512(9) 0.0257(4) Uani 1 1 d . . .
H13A H -0.0746 0.2717 0.2963 0.031 Uiso 1 1 calc R . .
H13B H 0.0267 0.3021 0.2603 0.031 Uiso 1 1 calc R . .
C14 C -0.1237(2) 0.36541(13) 0.24738(10) 0.0385(5) Uani 1 1 d . . .
H14A H -0.1864 0.3396 0.2179 0.046 Uiso 1 1 calc R . .
H14B H -0.0848 0.3995 0.2225 0.046 Uiso 1 1 calc R . .
C15 C -0.1732(2) 0.40230(13) 0.30058(11) 0.0384(5) Uani 1 1 d . . .
H15A H -0.2095 0.4484 0.2859 0.046 Uiso 1 1 calc R . .
H15B H -0.2329 0.3725 0.3161 0.046 Uiso 1 1 calc R . .
C16 C -0.06357(19) 0.41214(11) 0.35219(9) 0.0307(4) Uani 1 1 d . . .
H16A H -0.0263 0.4586 0.3475 0.037 Uiso 1 1 calc R . .
H16B H -0.0842 0.4093 0.3954 0.037 Uiso 1 1 calc R . .
C17 C -0.0940(2) 0.12227(12) 0.55644(13) 0.0464(7) Uani 1 1 d D . .
H17A H -0.0850 0.0984 0.5161 0.056 Uiso 0.80 1 calc PR A 1
H17B H -0.1631 0.1545 0.5475 0.056 Uiso 0.80 1 calc PR A 1
H17C H -0.1119 0.1260 0.5091 0.056 Uiso 0.20 1 calc PR A 2
H17D H -0.1632 0.1390 0.5741 0.056 Uiso 0.20 1 calc PR A 2
C18A C -0.1091(2) 0.06780(14) 0.60821(14) 0.0303(5) Uani 0.80 1 d PD B 1
H18A H -0.1432 0.0894 0.6432 0.036 Uiso 0.80 1 calc PR B 1
H18B H -0.1585 0.0271 0.5900 0.036 Uiso 0.80 1 calc PR B 1
C19A C 0.0206(3) 0.04674(14) 0.63052(15) 0.0309(6) Uani 0.80 1 d PD B 1
H19A H 0.0493 0.0164 0.5986 0.037 Uiso 0.80 1 calc PR B 1
H19B H 0.0328 0.0221 0.6724 0.037 Uiso 0.80 1 calc PR B 1
C18B C -0.0572(13) 0.0441(5) 0.5792(5) 0.047(3) Uani 0.20 1 d PD B 2
H18C H -0.1239 0.0100 0.5718 0.056 Uiso 0.20 1 calc PR B 2
H18D H 0.0114 0.0256 0.5621 0.056 Uiso 0.20 1 calc PR B 2
C19B C -0.0253(12) 0.0704(7) 0.6485(5) 0.041(3) Uani 0.20 1 d PD B 2
H19C H 0.0013 0.0318 0.6795 0.050 Uiso 0.20 1 calc PR B 2
H19D H -0.0902 0.0975 0.6620 0.050 Uiso 0.20 1 calc PR B 2
C20 C 0.08085(19) 0.11942(11) 0.63594(10) 0.0309(4) Uani 1 1 d D . .
H20A H 0.0779 0.1415 0.6779 0.037 Uiso 0.80 1 calc PR B 1
H20B H 0.1647 0.1152 0.6311 0.037 Uiso 0.80 1 calc PR B 1
H20C H 0.1136 0.1489 0.6736 0.037 Uiso 0.20 1 calc PR B 2
H20D H 0.1452 0.0919 0.6222 0.037 Uiso 0.20 1 calc PR B 2
C21 C -0.10112(18) 0.38219(10) 0.55371(9) 0.0270(4) Uani 1 1 d . . .
H21A H -0.1440 0.3761 0.5091 0.032 Uiso 1 1 calc R . .
H21B H -0.0365 0.4170 0.5540 0.032 Uiso 1 1 calc R . .
C22 C -0.1844(2) 0.40622(11) 0.59664(10) 0.0346(5) Uani 1 1 d . . .
H22A H -0.2653 0.3875 0.5817 0.042 Uiso 1 1 calc R . .
H22B H -0.1878 0.4585 0.5986 0.042 Uiso 1 1 calc R . .
C23 C -0.1294(2) 0.37520(13) 0.66101(11) 0.0418(6) Uani 1 1 d . . .
H23A H -0.1887 0.3703 0.6891 0.050 Uiso 1 1 calc R . .
H23B H -0.0627 0.4047 0.6829 0.050 Uiso 1 1 calc R . .
C24 C -0.0864(2) 0.30349(12) 0.64297(9) 0.0321(5) Uani 1 1 d . . .
H24A H -0.0171 0.2877 0.6749 0.039 Uiso 1 1 calc R . .
H24B H -0.1500 0.2676 0.6402 0.039 Uiso 1 1 calc R . .
C25 C 0.33913(16) 0.46384(9) 0.62757(9) 0.0222(4) Uani 1 1 d . . .
H25A H 0.2708 0.4487 0.6466 0.027 Uiso 1 1 calc R . .
H25B H 0.3109 0.4977 0.5924 0.027 Uiso 1 1 calc R . .
C26 C 0.43502(17) 0.49801(10) 0.67870(9) 0.0264(4) Uani 1 1 d . . .
H26A H 0.4397 0.5496 0.6715 0.032 Uiso 1 1 calc R . .
H26B H 0.4186 0.4897 0.7223 0.032 Uiso 1 1 calc R . .
C27 C 0.55007(17) 0.46105(10) 0.67002(9) 0.0249(4) Uani 1 1 d . . .
H27A H 0.5872 0.4853 0.6374 0.030 Uiso 1 1 calc R . .
H27B H 0.6077 0.4587 0.7109 0.030 Uiso 1 1 calc R . .
C28 C 0.50551(16) 0.38815(9) 0.64765(8) 0.0214(3) Uani 1 1 d . . .
H28A H 0.5627 0.3635 0.6257 0.026 Uiso 1 1 calc R . .
H28B H 0.4912 0.3588 0.6841 0.026 Uiso 1 1 calc R . .
C29 C 0.66954(16) 0.18224(10) 0.32353(9) 0.0226(4) Uani 1 1 d . D .
H29A H 0.7174 0.2214 0.3460 0.027 Uiso 1 1 calc R . .
H29B H 0.6213 0.2008 0.2834 0.027 Uiso 1 1 calc R . .
C30 C 0.74950(19) 0.12231(11) 0.30900(10) 0.0324(5) Uani 1 1 d D . .
H30A H 0.8281 0.1244 0.3375 0.039 Uiso 0.80 1 calc PR C 1
H30B H 0.7602 0.1239 0.2638 0.039 Uiso 0.80 1 calc PR C 1
H30C H 0.7220 0.1036 0.2652 0.039 Uiso 0.20 1 calc PR C 2
H30D H 0.8324 0.1387 0.3129 0.039 Uiso 0.20 1 calc PR C 2
C31A C 0.6801(2) 0.05501(13) 0.32236(13) 0.0303(5) Uani 0.80 1 d PD D 1
H31A H 0.6170 0.0431 0.2854 0.036 Uiso 0.80 1 calc PR D 1
H31B H 0.7335 0.0139 0.3329 0.036 Uiso 0.80 1 calc PR D 1
C31B C 0.7398(10) 0.0689(6) 0.3569(6) 0.040(3) Uani 0.20 1 d PD D 2
H31C H 0.7432 0.0211 0.3381 0.048 Uiso 0.20 1 calc PR D 2
H31D H 0.8067 0.0735 0.3935 0.048 Uiso 0.20 1 calc PR D 2
C32 C 0.6296(2) 0.07787(10) 0.37855(12) 0.0343(5) Uani 1 1 d D . .
H32A H 0.5609 0.0481 0.3834 0.041 Uiso 0.80 1 calc PR D 1
H32B H 0.6898 0.0749 0.4184 0.041 Uiso 0.80 1 calc PR D 1
H32C H 0.6400 0.0684 0.4251 0.041 Uiso 0.20 1 calc PR D 2
H32D H 0.5691 0.0449 0.3557 0.041 Uiso 0.20 1 calc PR D 2

loop_
_atom_site_aniso_label
_atom_site_aniso_U_11
_atom_site_aniso_U_22
_atom_site_aniso_U_33
_atom_site_aniso_U_23
_atom_site_aniso_U_13
_atom_site_aniso_U_12
Mg1 0.0146(3) 0.0159(3) 0.0134(2) 0.0004(2) 0.0029(2) 0.0026(2)
Mg2 0.0158(3) 0.0185(3) 0.0162(3) 0.0009(2) 0.0064(2) -0.0001(2)
Mg3 0.0139(3) 0.0156(3) 0.0146(3) -0.0010(2) 0.0034(2) 0.0000(2)
Mg4 0.0152(3) 0.0130(2) 0.0147(3) 0.0021(2) 0.0048(2) 0.0012(2)
Mg5 0.0132(3) 0.0156(3) 0.0154(3) -0.0007(2) 0.0039(2) 0.0003(2)
Cl1 0.01316(18) 0.0337(2) 0.01849(18) 0.00032(16) 0.00249(14) -0.00093(16)
Cl2 0.0219(2) 0.01499(18) 0.01903(18) -0.00076(14) -0.00009(14) 0.00311(14)
Cl3 0.0276(2) 0.0270(2) 0.01460(18) -0.00267(15) 0.00680(15) -0.00909(17)
Cl4 0.0420(3) 0.0183(2) 0.0370(3) 0.01079(18) 0.0140(2) -0.00038(19)
O1 0.0131(5) 0.0151(5) 0.0126(5) 0.0007(4) 0.0034(4) 0.0010(4)
O2 0.0214(6) 0.0212(6) 0.0157(6) -0.0015(5) 0.0002(5) 0.0070(5)
O3 0.0161(6) 0.0203(6) 0.0233(6) 0.0050(5) -0.0007(5) -0.0044(5)
O4 0.0322(7) 0.0292(7) 0.0191(6) 0.0067(5) 0.0125(5) 0.0132(6)
O5 0.0164(6) 0.0199(6) 0.0186(6) -0.0037(4) 0.0014(4) -0.0003(5)
O6 0.0201(6) 0.0174(6) 0.0261(6) 0.0007(5) 0.0102(5) 0.0038(5)
N1 0.0160(7) 0.0120(6) 0.0146(6) 0.0007(5) 0.0037(5) 0.0012(5)
N2 0.0141(6) 0.0108(6) 0.0146(6) 0.0001(5) 0.0019(5) 0.0009(5)
N3 0.0152(7) 0.0159(6) 0.0166(6) 0.0006(5) 0.0034(5) 0.0017(5)
N4 0.0153(7) 0.0161(6) 0.0143(6) 0.0006(5) 0.0009(5) 0.0036(5)
C1 0.0168(8) 0.0156(7) 0.0116(7) 0.0008(5) 0.0004(6) -0.0013(6)
C2 0.0209(9) 0.0211(8) 0.0192(8) 0.0040(6) 0.0084(6) 0.0003(7)
C3 0.0259(9) 0.0161(8) 0.0230(8) 0.0034(6) 0.0063(7) -0.0008(7)
C4 0.0167(8) 0.0153(7) 0.0158(7) -0.0013(6) 0.0024(6) -0.0009(6)
C5 0.0178(8) 0.0180(8) 0.0233(8) -0.0013(6) 0.0019(6) -0.0027(6)
C6 0.0232(9) 0.0176(8) 0.0278(9) -0.0060(7) 0.0029(7) 0.0004(7)
C7 0.0151(8) 0.0202(8) 0.0146(7) -0.0017(6) 0.0006(6) -0.0027(6)
C8 0.0204(9) 0.0251(9) 0.0277(9) -0.0063(7) 0.0111(7) -0.0074(7)
C9 0.0218(9) 0.0217(9) 0.0219(8) 0.0022(7) 0.0062(7) -0.0024(7)
C10 0.0205(9) 0.0258(9) 0.0179(8) 0.0024(7) -0.0013(6) 0.0062(7)
C11 0.0515(14) 0.0369(12) 0.0191(9) 0.0070(8) 0.0032(9) 0.0148(10)
C12 0.0383(12) 0.0317(11) 0.0371(12) -0.0003(9) -0.0050(9) 0.0191(9)
C13 0.0283(10) 0.0268(9) 0.0192(8) -0.0051(7) -0.0030(7) 0.0065(7)
C14 0.0388(12) 0.0434(13) 0.0269(10) -0.0074(9) -0.0102(9) 0.0203(10)
C15 0.0307(11) 0.0461(13) 0.0356(12) -0.0051(10) -0.0010(9) 0.0169(10)
C16 0.0360(11) 0.0285(10) 0.0249(9) -0.0039(8) -0.0012(8) 0.0171(8)
C17 0.0377(13) 0.0348(12) 0.0554(15) 0.0169(11) -0.0209(11) -0.0196(10)
C18A 0.0264(13) 0.0274(13) 0.0363(14) 0.0048(11) 0.0040(11) -0.0118(10)
C19A 0.0304(15) 0.0243(14) 0.0340(15) 0.0117(11) -0.0047(11) -0.0071(11)
C18B 0.055(8) 0.039(7) 0.041(7) 0.013(5) -0.005(6) -0.020(6)
C19B 0.063(10) 0.033(7) 0.029(6) 0.010(5) 0.010(6) -0.018(6)
C20 0.0304(10) 0.0290(10) 0.0273(10) 0.0108(8) -0.0096(8) -0.0100(8)
C21 0.0317(10) 0.0256(9) 0.0258(9) 0.0063(7) 0.0111(8) 0.0075(8)
C22 0.0415(12) 0.0315(11) 0.0360(11) 0.0093(9) 0.0206(10) 0.0152(9)
C23 0.0618(16) 0.0406(13) 0.0277(11) 0.0001(9) 0.0202(11) 0.0134(11)
C24 0.0387(12) 0.0393(11) 0.0226(9) 0.0091(8) 0.0167(8) 0.0144(9)
C25 0.0224(9) 0.0188(8) 0.0264(9) -0.0057(7) 0.0072(7) -0.0020(7)
C26 0.0315(10) 0.0251(9) 0.0217(9) -0.0070(7) 0.0028(7) -0.0028(8)
C27 0.0240(9) 0.0245(9) 0.0231(9) -0.0021(7) -0.0038(7) -0.0046(7)
C28 0.0206(9) 0.0227(8) 0.0191(8) 0.0014(6) -0.0013(6) -0.0013(7)
C29 0.0195(9) 0.0261(9) 0.0244(9) 0.0018(7) 0.0101(7) 0.0015(7)
C30 0.0298(11) 0.0391(11) 0.0323(11) 0.0038(9) 0.0162(8) 0.0127(9)
C31A 0.0345(14) 0.0244(12) 0.0314(13) -0.0062(10) 0.0048(11) 0.0120(10)
C31B 0.043(7) 0.033(6) 0.042(7) 0.005(5) 0.005(6) 0.017(5)
C32 0.0321(11) 0.0199(9) 0.0549(14) 0.0070(9) 0.0188(10) 0.0083(8)

loop_
_atom_type_symbol
_atom_type_description
_atom_type_scat_dispersion_real
_atom_type_scat_dispersion_imag
_atom_type_scat_source
C C 0.0033 0.0016 'International Tables Vol C Tables 4.2.6.8 and 6.1.1.4'
H H 0.0000 0.0000 'International Tables Vol C Tables 4.2.6.8 and 6.1.1.4'
Mg Mg 0.0486 0.0363 'International Tables Vol C Tables 4.2.6.8 and 6.1.1.4'
O O 0.0106 0.0060 'International Tables Vol C Tables 4.2.6.8 and 6.1.1.4'
Cl Cl 0.1484 0.1585 'International Tables Vol C Tables 4.2.6.8 and 6.1.1.4'
N N 0.0061 0.0033 'International Tables Vol C Tables 4.2.6.8 and 6.1.1.4'

loop_
_geom_angle_atom_site_label_1
_geom_angle_atom_site_label_2
_geom_angle_atom_site_label_3
_geom_angle
O1 Mg1 N1 97.60(5)
O1 Mg1 O2 166.11(5)
N1 Mg1 O2 96.05(5)
O1 Mg1 Cl2 84.87(4)
N1 Mg1 Cl2 116.82(5)
O2 Mg1 Cl2 91.30(4)
O1 Mg1 Cl1 84.33(4)
N1 Mg1 Cl1 132.87(5)
O2 Mg1 Cl1 84.50(4)
Cl2 Mg1 Cl1 110.27(3)
O1 Mg1 Mg2 37.45(3)
N1 Mg1 Mg2 131.89(4)
O2 Mg1 Mg2 128.83(4)
Cl2 Mg1 Mg2 82.62(2)
Cl1 Mg1 Mg2 51.671(18)
O1 Mg1 Mg3 37.72(4)
N1 Mg1 Mg3 96.64(4)
O2 Mg1 Mg3 142.45(4)
Cl2 Mg1 Mg3 51.588(17)
Cl1 Mg1 Mg3 111.27(2)
Mg2 Mg1 Mg3 59.93(2)
O1 Mg1 Mg4 36.20(3)
N1 Mg1 Mg4 63.88(4)
O2 Mg1 Mg4 154.68(4)
Cl2 Mg1 Mg4 111.11(2)
Cl1 Mg1 Mg4 97.90(2)
Mg2 Mg1 Mg4 68.09(2)
Mg3 Mg1 Mg4 59.777(18)
O1 Mg2 O3 123.12(6)
O1 Mg2 O4 141.95(6)
O3 Mg2 O4 94.92(6)
O1 Mg2 Cl1 85.96(4)
O3 Mg2 Cl1 100.32(4)
O4 Mg2 Cl1 88.31(4)
O1 Mg2 Cl3 85.46(4)
O3 Mg2 Cl3 98.87(4)
O4 Mg2 Cl3 87.83(5)
Cl1 Mg2 Cl3 160.68(3)
O1 Mg2 Mg1 38.58(4)
O3 Mg2 Mg1 137.43(5)
O4 Mg2 Mg1 113.42(4)
Cl1 Mg2 Mg1 52.327(19)
Cl3 Mg2 Mg1 112.69(3)
O1 Mg2 Mg3 37.81(4)
O3 Mg2 Mg3 136.21(4)
O4 Mg2 Mg3 113.52(5)
Cl1 Mg2 Mg3 112.55(2)
Cl3 Mg2 Mg3 52.547(19)
Mg1 Mg2 Mg3 60.56(2)
O1 Mg2 Mg4 25.83(3)
O3 Mg2 Mg4 97.29(4)
O4 Mg2 Mg4 167.77(5)
Cl1 Mg2 Mg4 90.10(2)
Cl3 Mg2 Mg4 89.68(2)
Mg1 Mg2 Mg4 56.856(17)
Mg3 Mg2 Mg4 56.218(18)
O1 Mg3 N3 97.25(6)
O1 Mg3 O5 167.20(5)
N3 Mg3 O5 95.33(6)
O1 Mg3 Cl2 85.24(4)
N3 Mg3 Cl2 116.09(5)
O5 Mg3 Cl2 91.36(4)
O1 Mg3 Cl3 84.42(4)
N3 Mg3 Cl3 134.16(5)
O5 Mg3 Cl3 85.13(4)
Cl2 Mg3 Cl3 109.70(3)
O1 Mg3 Mg2 37.02(3)
N3 Mg3 Mg2 131.61(5)
O5 Mg3 Mg2 130.29(4)
Cl2 Mg3 Mg2 82.39(2)
Cl3 Mg3 Mg2 52.193(19)
O1 Mg3 Mg1 38.05(3)
N3 Mg3 Mg1 95.91(5)
O5 Mg3 Mg1 142.42(4)
Cl2 Mg3 Mg1 51.671(18)
Cl3 Mg3 Mg1 111.28(3)
Mg2 Mg3 Mg1 59.505(19)
O1 Mg3 Mg4 36.73(3)
N3 Mg3 Mg4 63.35(4)
O5 Mg3 Mg4 153.24(4)
Cl2 Mg3 Mg4 112.05(2)
Cl3 Mg3 Mg4 98.21(2)
Mg2 Mg3 Mg4 68.264(19)
Mg1 Mg3 Mg4 60.638(18)
O1 Mg4 N4 104.40(6)
O1 Mg4 N2 103.29(5)
N4 Mg4 N2 91.53(6)
O1 Mg4 Cl4 114.63(4)
N4 Mg4 Cl4 119.19(5)
N2 Mg4 Cl4 120.28(4)
O1 Mg4 Mg5 113.66(4)
N4 Mg4 Mg5 46.08(4)
N2 Mg4 Mg5 45.67(4)
Cl4 Mg4 Mg5 131.71(3)
O1 Mg4 Mg3 37.27(4)
N4 Mg4 Mg3 67.50(4)
N2 Mg4 Mg3 108.58(4)
Cl4 Mg4 Mg3 129.75(3)
Mg5 Mg4 Mg3 90.61(2)
O1 Mg4 Mg1 37.04(3)
N4 Mg4 Mg1 108.94(4)
N2 Mg4 Mg1 66.55(4)
Cl4 Mg4 Mg1 130.49(3)
Mg5 Mg4 Mg1 89.99(2)
Mg3 Mg4 Mg1 59.584(18)
O1 Mg4 Mg2 25.68(3)
N4 Mg4 Mg2 120.82(4)
N2 Mg4 Mg2 119.13(4)
Cl4 Mg4 Mg2 88.96(2)
Mg5 Mg4 Mg2 139.33(2)
Mg3 Mg4 Mg2 55.518(17)
Mg1 Mg4 Mg2 55.056(17)
O6 Mg5 N2 116.13(6)
O6 Mg5 N4 117.52(5)
N2 Mg5 N4 88.03(6)
O6 Mg5 C8 96.13(6)
N2 Mg5 C8 147.73(6)
N4 Mg5 C8 75.42(6)
O6 Mg5 C2 93.36(6)
N2 Mg5 C2 73.98(6)
N4 Mg5 C2 148.88(6)
C8 Mg5 C2 106.71(7)
O6 Mg5 C7 126.98(6)
N2 Mg5 C7 116.34(5)
N4 Mg5 C7 57.74(5)
C8 Mg5 C7 31.69(6)
C2 Mg5 C7 107.65(6)
O6 Mg5 C1 123.59(5)
N2 Mg5 C1 56.69(5)
N4 Mg5 C1 117.86(5)
C8 Mg5 C1 107.01(7)
C2 Mg5 C1 31.12(5)
C7 Mg5 C1 91.70(5)
O6 Mg5 N3 139.95(5)
N2 Mg5 N3 93.91(5)
N4 Mg5 N3 33.28(5)
C8 Mg5 N3 57.42(6)
C2 Mg5 N3 121.36(6)
C7 Mg5 N3 29.14(5)
C1 Mg5 N3 94.51(5)
O6 Mg5 N1 137.32(5)
N2 Mg5 N1 33.03(4)
N4 Mg5 N1 94.70(5)
C8 Mg5 N1 119.86(6)
C2 Mg5 N1 56.65(5)
C7 Mg5 N1 93.15(5)
C1 Mg5 N1 28.73(4)
N3 Mg5 N1 82.06(4)
O6 Mg5 Mg4 125.47(4)
N2 Mg5 Mg4 44.28(4)
N4 Mg5 Mg4 43.95(4)
C8 Mg5 Mg4 115.89(5)
C2 Mg5 Mg4 115.44(5)
C7 Mg5 Mg4 88.70(4)
C1 Mg5 Mg4 89.17(4)
N3 Mg5 Mg4 59.81(3)
N1 Mg5 Mg4 60.55(3)
O6 Mg5 H2B 76.7(5)
N2 Mg5 H2B 68.2(5)
N4 Mg5 H2B 156.1(5)
C8 Mg5 H2B 124.3(5)
C2 Mg5 H2B 23.4(5)
C7 Mg5 H2B 131.0(5)
C1 Mg5 H2B 47.6(5)
N3 Mg5 H2B 142.1(5)
N1 Mg5 H2B 64.6(5)
Mg4 Mg5 H2B 112.4(5)
O6 Mg5 H8A 80.3(5)
N2 Mg5 H8A 156.2(5)
N4 Mg5 H8A 68.6(5)
C8 Mg5 H8A 23.3(5)
C2 Mg5 H8A 124.4(6)
C7 Mg5 H8A 47.5(6)
C1 Mg5 H8A 130.2(6)
N3 Mg5 H8A 64.3(5)
N1 Mg5 H8A 140.6(6)
Mg4 Mg5 H8A 112.6(5)
H2B Mg5 H8A 134.9(7)
Mg2 Cl1 Mg1 76.00(2)
Mg3 Cl2 Mg1 76.74(2)
Mg2 Cl3 Mg3 75.26(2)
Mg2 O1 Mg4 128.49(6)
Mg2 O1 Mg3 105.17(6)
Mg4 O1 Mg3 106.00(6)
Mg2 O1 Mg1 103.97(6)
Mg4 O1 Mg1 106.75(5)
Mg3 O1 Mg1 104.23(6)
C13 O2 C16 109.19(13)
C13 O2 Mg1 118.44(10)
C16 O2 Mg1 124.02(10)
C20 O3 C17 108.89(14)
C20 O3 Mg2 126.30(11)
C17 O3 Mg2 124.36(11)
C24 O4 C21 109.76(13)
C24 O4 Mg2 122.26(11)
C21 O4 Mg2 127.07(10)
C28 O5 C25 108.39(13)
C28 O5 Mg3 121.08(10)
C25 O5 Mg3 125.24(10)
C32 O6 C29 108.37(13)
C32 O6 Mg5 133.57(11)
C29 O6 Mg5 117.51(10)
C1 N1 N2 112.23(12)
C1 N1 Mg1 132.07(11)
N2 N1 Mg1 114.81(9)
C1 N1 Mg5 74.56(9)
N2 N1 Mg5 52.23(7)
Mg1 N1 Mg5 130.69(6)
C4 N2 N1 110.03(12)
C4 N2 Mg4 121.69(10)
N1 N2 Mg4 106.52(9)
C4 N2 Mg5 129.16(10)
N1 N2 Mg5 94.74(8)
Mg4 N2 Mg5 90.05(5)
C7 N3 N4 112.78(13)
C7 N3 Mg3 130.94(11)
N4 N3 Mg3 115.06(10)
C7 N3 Mg5 72.89(9)
N4 N3 Mg5 53.24(7)
Mg3 N3 Mg5 131.37(6)
C10 N4 N3 110.53(13)
C10 N4 Mg4 123.57(11)
N3 N4 Mg4 105.04(9)
C10 N4 Mg5 128.64(11)
N3 N4 Mg5 93.48(8)
Mg4 N4 Mg5 89.97(6)
N1 C1 C2 126.33(15)
N1 C1 C3 115.56(14)
C2 C1 C3 117.99(15)
N1 C1 Mg5 76.72(9)
C2 C1 Mg5 62.50(9)
C3 C1 Mg5 136.75(11)
C1 C2 Mg5 86.38(10)
C1 C2 H2A 117.9(12)
Mg5 C2 H2A 127.9(13)
C1 C2 H2B 121.3(13)
Mg5 C2 H2B 79.1(12)
H2A C2 H2B 115.7(18)
C1 C3 H3A 109.5
C1 C3 H3B 109.5
H3A C3 H3B 109.5
C1 C3 H3C 109.5
H3A C3 H3C 109.5
H3B C3 H3C 109.5
N2 C4 C6 108.35(13)
N2 C4 C5 111.98(13)
C6 C4 C5 110.93(14)
N2 C4 H4 108.5
C6 C4 H4 108.5
C5 C4 H4 108.5
C4 C5 H5A 109.5
C4 C5 H5B 109.5
H5A C5 H5B 109.5
C4 C5 H5C 109.5
H5A C5 H5C 109.5
H5B C5 H5C 109.5
C4 C6 H6A 109.5
C4 C6 H6B 109.5
H6A C6 H6B 109.5
C4 C6 H6C 109.5
H6A C6 H6C 109.5
H6B C6 H6C 109.5
N3 C7 C8 126.49(16)
N3 C7 C9 115.32(15)
C8 C7 C9 118.02(16)
N3 C7 Mg5 77.97(9)
C8 C7 Mg5 62.12(10)
C9 C7 Mg5 134.73(11)
C7 C8 Mg5 86.19(11)
C7 C8 H8A 119.2(13)
Mg5 C8 H8A 79.4(13)
C7 C8 H8B 117.4(14)
Mg5 C8 H8B 127.9(14)
H8A C8 H8B 117.9(19)
C7 C9 H9A 109.5
C7 C9 H9B 109.5
H9A C9 H9B 109.5
C7 C9 H9C 109.5
H9A C9 H9C 109.5
H9B C9 H9C 109.5
N4 C10 C12 108.80(15)
N4 C10 C11 112.31(15)
C12 C10 C11 108.61(17)
N4 C10 H10 109.0
C12 C10 H10 109.0
C11 C10 H10 109.0
C10 C11 H11A 109.5
C10 C11 H11B 109.5
H11A C11 H11B 109.5
C10 C11 H11C 109.5
H11A C11 H11C 109.5
H11B C11 H11C 109.5
C10 C12 H12A 109.5
C10 C12 H12B 109.5
H12A C12 H12B 109.5
C10 C12 H12C 109.5
H12A C12 H12C 109.5
H12B C12 H12C 109.5
O2 C13 C14 104.62(15)
O2 C13 H13A 110.8
C14 C13 H13A 110.8
O2 C13 H13B 110.8
C14 C13 H13B 110.8
H13A C13 H13B 108.9
C13 C14 C15 101.65(17)
C13 C14 H14A 111.4
C15 C14 H14A 111.4
C13 C14 H14B 111.4
C15 C14 H14B 111.4
H14A C14 H14B 109.3
C16 C15 C14 102.51(17)
C16 C15 H15A 111.3
C14 C15 H15A 111.3
C16 C15 H15B 111.3
C14 C15 H15B 111.3
H15A C15 H15B 109.2
O2 C16 C15 105.51(15)
O2 C16 H16A 110.6
C15 C16 H16A 110.6
O2 C16 H16B 110.6
C15 C16 H16B 110.6
H16A C16 H16B 108.8
O3 C17 C18A 104.47(17)
O3 C17 C18B 100.8(5)
O3 C17 H17A 110.9
C18A C17 H17A 110.9
C18B C17 H17A 76.9
O3 C17 H17B 110.9
C18A C17 H17B 110.9
C18B C17 H17B 142.2
H17A C17 H17B 108.9
O3 C17 H17C 111.6
C18A C17 H17C 138.0
C18B C17 H17C 111.6
H17B C17 H17C 75.8
O3 C17 H17D 111.6
C18A C17 H17D 74.8
C18B C17 H17D 111.6
H17A C17 H17D 133.8
H17C C17 H17D 109.4
C19A C18A C17 99.4(2)
C19A C18A H18A 111.9
C17 C18A H18A 111.9
C19A C18A H18B 111.9
C17 C18A H18B 111.9
H18A C18A H18B 109.6
C18A C19A C20 101.0(2)
C18A C19A H19A 111.6
C20 C19A H19A 111.6
C18A C19A H19B 111.6
C20 C19A H19B 111.6
H19A C19A H19B 109.4
C19B C18B C17 89.6(8)
C19B C18B H18C 113.7
C17 C18B H18C 113.7
C19B C18B H18D 113.7
C17 C18B H18D 113.7
H18C C18B H18D 111.0
C18B C19B C20 94.7(7)
C18B C19B H19C 112.8
C20 C19B H19C 112.8
C18B C19B H19D 112.8
C20 C19B H19D 112.8
H19C C19B H19D 110.3
O3 C20 C19A 104.87(16)
O3 C20 C19B 97.2(5)
O3 C20 H20A 110.8
C19A C20 H20A 110.8
C19B C20 H20A 86.5
O3 C20 H20B 110.8
C19A C20 H20B 110.8
C19B C20 H20B 139.4
H20A C20 H20B 108.8
O3 C20 H20C 112.3
C19A C20 H20C 131.6
C19B C20 H20C 112.3
H20B C20 H20C 84.1
O3 C20 H20D 112.3
C19A C20 H20D 81.9
C19B C20 H20D 112.3
H20A C20 H20D 129.6
H20C C20 H20D 109.9
O4 C21 C22 105.01(15)
O4 C21 H21A 110.7
C22 C21 H21A 110.7
O4 C21 H21B 110.7
C22 C21 H21B 110.7
H21A C21 H21B 108.8
C21 C22 C23 102.93(17)
C21 C22 H22A 111.2
C23 C22 H22A 111.2
C21 C22 H22B 111.2
C23 C22 H22B 111.2
H22A C22 H22B 109.1
C22 C23 C24 102.67(17)
C22 C23 H23A 111.2
C24 C23 H23A 111.2
C22 C23 H23B 111.2
C24 C23 H23B 111.2
H23A C23 H23B 109.1
O4 C24 C23 104.74(16)
O4 C24 H24A 110.8
C23 C24 H24A 110.8
O4 C24 H24B 110.8
C23 C24 H24B 110.8
H24A C24 H24B 108.9
O5 C25 C26 105.77(14)
O5 C25 H25A 110.6
C26 C25 H25A 110.6
O5 C25 H25B 110.6
C26 C25 H25B 110.6
H25A C25 H25B 108.7
C27 C26 C25 104.11(14)
C27 C26 H26A 110.9
C25 C26 H26A 110.9
C27 C26 H26B 110.9
C25 C26 H26B 110.9
H26A C26 H26B 109.0
C28 C27 C26 101.72(15)
C28 C27 H27A 111.4
C26 C27 H27A 111.4
C28 C27 H27B 111.4
C26 C27 H27B 111.4
H27A C27 H27B 109.3
O5 C28 C27 103.33(14)
O5 C28 H28A 111.1
C27 C28 H28A 111.1
O5 C28 H28B 111.1
C27 C28 H28B 111.1
H28A C28 H28B 109.1
O6 C29 C30 105.91(14)
O6 C29 H29A 110.6
C30 C29 H29A 110.6
O6 C29 H29B 110.6
C30 C29 H29B 110.6
H29A C29 H29B 108.7
C31B C30 C29 104.3(4)
C29 C30 C31A 102.83(16)
C31B C30 H30A 77.3
C29 C30 H30A 111.2
C31A C30 H30A 111.2
C31B C30 H30B 137.6
C29 C30 H30B 111.2
C31A C30 H30B 111.2
H30A C30 H30B 109.1
C31B C30 H30C 110.9
C29 C30 H30C 110.9
C31A C30 H30C 78.1
H30A C30 H30C 133.1
C31B C30 H30D 110.9
C29 C30 H30D 110.9
C31A C30 H30D 139.3
H30B C30 H30D 77.4
H30C C30 H30D 108.9
C32 C31A C30 101.45(18)
C32 C31A H31A 111.5
C30 C31A H31A 111.5
C32 C31A H31B 111.5
C30 C31A H31B 111.5
H31A C31A H31B 109.3
C32 C31B C30 109.2(6)
C32 C31B H31C 109.8
C30 C31B H31C 109.8
C32 C31B H31D 109.8
C30 C31B H31D 109.8
H31C C31B H31D 108.3
C31B C32 O6 106.5(4)
O6 C32 C31A 104.74(17)
C31B C32 H32A 137.2
O6 C32 H32A 110.8
C31A C32 H32A 110.8
C31B C32 H32B 75.5
O6 C32 H32B 110.8
C31A C32 H32B 110.8
H32A C32 H32B 108.9
C31B C32 H32C 110.4
O6 C32 H32C 110.4
C31A C32 H32C 139.2
H32A C32 H32C 75.3
C31B C32 H32D 110.4
O6 C32 H32D 110.4
C31A C32 H32D 76.5
H32B C32 H32D 134.2
H32C C32 H32D 108.6

loop_
_geom_bond_atom_site_label_1
_geom_bond_atom_site_label_2
_geom_bond_distance
Mg1 O1 1.9827(12)
Mg1 N1 2.0690(15)
Mg1 O2 2.1043(13)
Mg1 Cl2 2.5132(7)
Mg1 Cl1 2.5168(8)
Mg1 Mg2 3.0853(8)
Mg1 Mg3 3.1183(9)
Mg1 Mg4 3.1515(8)
Mg2 O1 1.9331(12)
Mg2 O3 2.0027(13)
Mg2 O4 2.0654(14)
Mg2 Cl1 2.4943(8)
Mg2 Cl3 2.5315(8)
Mg2 Mg3 3.0987(9)
Mg2 Mg4 3.4919(9)
Mg3 O1 1.9683(12)
Mg3 N3 2.0745(15)
Mg3 O5 2.0879(13)
Mg3 Cl2 2.5103(7)
Mg3 Cl3 2.5436(7)
Mg3 Mg4 3.1245(8)
Mg4 O1 1.9439(12)
Mg4 N4 2.0984(15)
Mg4 N2 2.1110(14)
Mg4 Cl4 2.3433(7)
Mg4 Mg5 3.0235(9)
Mg5 O6 2.1202(13)
Mg5 N2 2.1628(15)
Mg5 N4 2.1777(15)
Mg5 C8 2.3487(19)
Mg5 C2 2.4001(18)
Mg5 C7 2.6512(17)
Mg5 C1 2.7004(17)
Mg5 N3 2.7131(15)
Mg5 N1 2.7266(15)
Mg5 H2B 2.41(2)
Mg5 H8A 2.37(2)
O2 C13 1.459(2)
O2 C16 1.460(2)
O3 C20 1.457(2)
O3 C17 1.459(2)
O4 C24 1.456(2)
O4 C21 1.465(2)
O5 C28 1.452(2)
O5 C25 1.459(2)
O6 C32 1.464(2)
O6 C29 1.470(2)
N1 C1 1.347(2)
N1 N2 1.4911(18)
N2 C4 1.476(2)
N3 C7 1.351(2)
N3 N4 1.4913(19)
N4 C10 1.477(2)
C1 C2 1.398(2)
C1 C3 1.525(2)
C2 H2A 0.97(2)
C2 H2B 0.98(2)
C3 H3A 0.9800
C3 H3B 0.9800
C3 H3C 0.9800
C4 C6 1.534(2)
C4 C5 1.538(2)
C4 H4 1.0000
C5 H5A 0.9800
C5 H5B 0.9800
C5 H5C 0.9800
C6 H6A 0.9800
C6 H6B 0.9800
C6 H6C 0.9800
C7 C8 1.396(2)
C7 C9 1.525(2)
C8 H8A 0.95(2)
C8 H8B 0.94(2)
C9 H9A 0.9800
C9 H9B 0.9800
C9 H9C 0.9800
C10 C12 1.526(3)
C10 C11 1.537(3)
C10 H10 1.0000
C11 H11A 0.9800
C11 H11B 0.9800
C11 H11C 0.9800
C12 H12A 0.9800
C12 H12B 0.9800
C12 H12C 0.9800
C13 C14 1.508(3)
C13 H13A 0.9900
C13 H13B 0.9900
C14 C15 1.524(3)
C14 H14A 0.9900
C14 H14B 0.9900
C15 C16 1.519(3)
C15 H15A 0.9900
C15 H15B 0.9900
C16 H16A 0.9900
C16 H16B 0.9900
C17 C18A 1.539(3)
C17 C18B 1.587(10)
C17 H17A 0.9900
C17 H17B 0.9900
C17 H17C 0.9900
C17 H17D 0.9900
C18A C19A 1.529(4)
C18A H18A 0.9900
C18A H18B 0.9900
C19A C20 1.532(3)
C19A H19A 0.9900
C19A H19B 0.9900
C18B C19B 1.532(12)
C18B H18C 0.9900
C18B H18D 0.9900
C19B C20 1.593(10)
C19B H19C 0.9900
C19B H19D 0.9900
C20 H20A 0.9900
C20 H20B 0.9900
C20 H20C 0.9900
C20 H20D 0.9900
C21 C22 1.508(3)
C21 H21A 0.9900
C21 H21B 0.9900
C22 C23 1.513(3)
C22 H22A 0.9900
C22 H22B 0.9900
C23 C24 1.515(3)
C23 H23A 0.9900
C23 H23B 0.9900
C24 H24A 0.9900
C24 H24B 0.9900
C25 C26 1.537(3)
C25 H25A 0.9900
C25 H25B 0.9900
C26 C27 1.535(3)
C26 H26A 0.9900
C26 H26B 0.9900
C27 C28 1.515(2)
C27 H27A 0.9900
C27 H27B 0.9900
C28 H28A 0.9900
C28 H28B 0.9900
C29 C30 1.525(3)
C29 H29A 0.9900
C29 H29B 0.9900
C30 C31B 1.451(9)
C30 C31A 1.554(3)
C30 H30A 0.9900
C30 H30B 0.9900
C30 H30C 0.9900
C30 H30D 0.9900
C31A C32 1.484(3)
C31A H31A 0.9900
C31A H31B 0.9900
C31B C32 1.435(9)
C31B H31C 0.9900
C31B H31D 0.9900
C32 H32A 0.9900
C32 H32B 0.9900
C32 H32C 0.9900
C32 H32D 0.9900

loop_
_geom_torsion_atom_site_label_1
_geom_torsion_atom_site_label_2
_geom_torsion_atom_site_label_3
_geom_torsion_atom_site_label_4
_geom_torsion
N1 Mg1 Mg2 O1 28.48(8)
O2 Mg1 Mg2 O1 -176.89(8)
Cl2 Mg1 Mg2 O1 -91.18(6)
Cl1 Mg1 Mg2 O1 145.61(6)
Mg3 Mg1 Mg2 O1 -41.65(6)
Mg4 Mg1 Mg2 O1 25.14(5)
O1 Mg1 Mg2 O3 -86.01(8)
N1 Mg1 Mg2 O3 -57.53(9)
O2 Mg1 Mg2 O3 97.10(8)
Cl2 Mg1 Mg2 O3 -177.20(6)
Cl1 Mg1 Mg2 O3 59.59(6)
Mg3 Mg1 Mg2 O3 -127.66(7)
Mg4 Mg1 Mg2 O3 -60.87(6)
O1 Mg1 Mg2 O4 146.42(8)
N1 Mg1 Mg2 O4 174.90(7)
O2 Mg1 Mg2 O4 -30.47(8)
Cl2 Mg1 Mg2 O4 55.23(5)
Cl1 Mg1 Mg2 O4 -67.98(5)
Mg3 Mg1 Mg2 O4 104.77(5)
Mg4 Mg1 Mg2 O4 171.56(5)
O1 Mg1 Mg2 Cl1 -145.61(6)
N1 Mg1 Mg2 Cl1 -117.12(6)
O2 Mg1 Mg2 Cl1 37.51(5)
Cl2 Mg1 Mg2 Cl1 123.21(3)
Mg3 Mg1 Mg2 Cl1 172.75(3)
Mg4 Mg1 Mg2 Cl1 -120.46(3)
O1 Mg1 Mg2 Cl3 48.58(6)
N1 Mg1 Mg2 Cl3 77.06(7)
O2 Mg1 Mg2 Cl3 -128.31(5)
Cl2 Mg1 Mg2 Cl3 -42.60(3)
Cl1 Mg1 Mg2 Cl3 -165.81(3)
Mg3 Mg1 Mg2 Cl3 6.93(2)
Mg4 Mg1 Mg2 Cl3 73.73(3)
O1 Mg1 Mg2 Mg3 41.65(6)
N1 Mg1 Mg2 Mg3 70.13(6)
O2 Mg1 Mg2 Mg3 -135.24(5)
Cl2 Mg1 Mg2 Mg3 -49.536(18)
Cl1 Mg1 Mg2 Mg3 -172.75(3)
Mg4 Mg1 Mg2 Mg3 66.79(2)
O1 Mg1 Mg2 Mg4 -25.14(5)
N1 Mg1 Mg2 Mg4 3.34(6)
O2 Mg1 Mg2 Mg4 157.97(6)
Cl2 Mg1 Mg2 Mg4 -116.33(2)
Cl1 Mg1 Mg2 Mg4 120.46(3)
Mg3 Mg1 Mg2 Mg4 -66.79(2)
O3 Mg2 Mg3 O1 86.77(8)
O4 Mg2 Mg3 O1 -147.13(7)
Cl1 Mg2 Mg3 O1 -48.74(6)
Cl3 Mg2 Mg3 O1 145.53(6)
Mg1 Mg2 Mg3 O1 -42.53(6)
Mg4 Mg2 Mg3 O1 25.27(5)
O1 Mg2 Mg3 N3 -26.17(8)
O3 Mg2 Mg3 N3 60.59(9)
O4 Mg2 Mg3 N3 -173.31(7)
Cl1 Mg2 Mg3 N3 -74.92(6)
Cl3 Mg2 Mg3 N3 119.36(6)
Mg1 Mg2 Mg3 N3 -68.70(6)
Mg4 Mg2 Mg3 N3 -0.90(6)
O1 Mg2 Mg3 O5 177.48(8)
O3 Mg2 Mg3 O5 -95.75(8)
O4 Mg2 Mg3 O5 30.35(7)
Cl1 Mg2 Mg3 O5 128.74(5)
Cl3 Mg2 Mg3 O5 -36.99(5)
Mg1 Mg2 Mg3 O5 134.95(6)
Mg4 Mg2 Mg3 O5 -157.25(6)
O1 Mg2 Mg3 Cl2 92.18(6)
O3 Mg2 Mg3 Cl2 178.95(6)
O4 Mg2 Mg3 Cl2 -54.95(5)
Cl1 Mg2 Mg3 Cl2 43.44(3)
Cl3 Mg2 Mg3 Cl2 -122.29(3)
Mg1 Mg2 Mg3 Cl2 49.649(18)
Mg4 Mg2 Mg3 Cl2 117.45(2)
O1 Mg2 Mg3 Cl3 -145.53(6)
O3 Mg2 Mg3 Cl3 -58.77(6)
O4 Mg2 Mg3 Cl3 67.33(5)
Cl1 Mg2 Mg3 Cl3 165.72(3)
Mg1 Mg2 Mg3 Cl3 171.94(3)
Mg4 Mg2 Mg3 Cl3 -120.26(2)
O1 Mg2 Mg3 Mg1 42.53(6)
O3 Mg2 Mg3 Mg1 129.30(7)
O4 Mg2 Mg3 Mg1 -104.60(5)
Cl1 Mg2 Mg3 Mg1 -6.21(2)
Cl3 Mg2 Mg3 Mg1 -171.94(3)
Mg4 Mg2 Mg3 Mg1 67.803(19)
O1 Mg2 Mg3 Mg4 -25.27(5)
O3 Mg2 Mg3 Mg4 61.49(6)
O4 Mg2 Mg3 Mg4 -172.41(5)
Cl1 Mg2 Mg3 Mg4 -74.02(3)
Cl3 Mg2 Mg3 Mg4 120.26(2)
Mg1 Mg2 Mg3 Mg4 -67.803(19)
N1 Mg1 Mg3 O1 -93.85(7)
O2 Mg1 Mg3 O1 157.16(9)
Cl2 Mg1 Mg3 O1 146.98(6)
Cl1 Mg1 Mg3 O1 47.43(6)
Mg2 Mg1 Mg3 O1 41.33(5)
Mg4 Mg1 Mg3 O1 -39.36(5)
O1 Mg1 Mg3 N3 94.21(7)
N1 Mg1 Mg3 N3 0.36(6)
O2 Mg1 Mg3 N3 -108.63(8)
Cl2 Mg1 Mg3 N3 -118.81(5)
Cl1 Mg1 Mg3 N3 141.65(5)
Mg2 Mg1 Mg3 N3 135.54(5)
Mg4 Mg1 Mg3 N3 54.86(4)
O1 Mg1 Mg3 O5 -159.06(9)
N1 Mg1 Mg3 O5 107.09(8)
O2 Mg1 Mg3 O5 -1.90(10)
Cl2 Mg1 Mg3 O5 -12.08(7)
Cl1 Mg1 Mg3 O5 -111.63(7)
Mg2 Mg1 Mg3 O5 -117.73(7)
Mg4 Mg1 Mg3 O5 161.58(7)
O1 Mg1 Mg3 Cl2 -146.98(6)
N1 Mg1 Mg3 Cl2 119.17(4)
O2 Mg1 Mg3 Cl2 10.18(7)
Cl1 Mg1 Mg3 Cl2 -99.55(3)
Mg2 Mg1 Mg3 Cl2 -105.65(2)
Mg4 Mg1 Mg3 Cl2 173.66(3)
O1 Mg1 Mg3 Cl3 -48.16(6)
N1 Mg1 Mg3 Cl3 -142.01(4)
O2 Mg1 Mg3 Cl3 109.00(7)
Cl2 Mg1 Mg3 Cl3 98.82(3)
Cl1 Mg1 Mg3 Cl3 -0.73(3)
Mg2 Mg1 Mg3 Cl3 -6.83(2)
Mg4 Mg1 Mg3 Cl3 -87.52(3)
O1 Mg1 Mg3 Mg2 -41.33(5)
N1 Mg1 Mg3 Mg2 -135.18(4)
O2 Mg1 Mg3 Mg2 115.83(7)
Cl2 Mg1 Mg3 Mg2 105.65(2)
Cl1 Mg1 Mg3 Mg2 6.10(2)
Mg4 Mg1 Mg3 Mg2 -80.69(2)
O1 Mg1 Mg3 Mg4 39.36(5)
N1 Mg1 Mg3 Mg4 -54.49(4)
O2 Mg1 Mg3 Mg4 -163.48(7)
Cl2 Mg1 Mg3 Mg4 -173.66(3)
Cl1 Mg1 Mg3 Mg4 86.79(3)
Mg2 Mg1 Mg3 Mg4 80.69(2)
N3 Mg3 Mg4 O1 -155.30(7)
O5 Mg3 Mg4 O1 164.53(11)
Cl2 Mg3 Mg4 O1 -46.17(6)
Cl3 Mg3 Mg4 O1 69.05(6)
Mg2 Mg3 Mg4 O1 25.46(5)
Mg1 Mg3 Mg4 O1 -40.81(6)
O1 Mg3 Mg4 N4 171.39(7)
N3 Mg3 Mg4 N4 16.10(6)
O5 Mg3 Mg4 N4 -24.08(10)
Cl2 Mg3 Mg4 N4 125.22(5)
Cl3 Mg3 Mg4 N4 -119.56(5)
Mg2 Mg3 Mg4 N4 -163.15(5)
Mg1 Mg3 Mg4 N4 130.59(5)
O1 Mg3 Mg4 N2 87.64(7)
N3 Mg3 Mg4 N2 -67.66(6)
O5 Mg3 Mg4 N2 -107.83(10)
Cl2 Mg3 Mg4 N2 41.47(5)
Cl3 Mg3 Mg4 N2 156.68(5)
Mg2 Mg3 Mg4 N2 113.09(5)
Mg1 Mg3 Mg4 N2 46.83(4)
O1 Mg3 Mg4 Cl4 -78.60(6)
N3 Mg3 Mg4 Cl4 126.10(6)
O5 Mg3 Mg4 Cl4 85.93(10)
Cl2 Mg3 Mg4 Cl4 -124.77(4)
Cl3 Mg3 Mg4 Cl4 -9.56(4)
Mg2 Mg3 Mg4 Cl4 -53.14(4)
Mg1 Mg3 Mg4 Cl4 -119.41(4)
O1 Mg3 Mg4 Mg5 130.44(6)
N3 Mg3 Mg4 Mg5 -24.86(5)
O5 Mg3 Mg4 Mg5 -65.03(10)
Cl2 Mg3 Mg4 Mg5 84.27(3)
Cl3 Mg3 Mg4 Mg5 -160.51(2)
Mg2 Mg3 Mg4 Mg5 155.90(2)
Mg1 Mg3 Mg4 Mg5 89.64(2)
O1 Mg3 Mg4 Mg1 40.81(6)
N3 Mg3 Mg4 Mg1 -114.49(5)
O5 Mg3 Mg4 Mg1 -154.66(10)
Cl2 Mg3 Mg4 Mg1 -5.36(2)
Cl3 Mg3 Mg4 Mg1 109.85(3)
Mg2 Mg3 Mg4 Mg1 66.26(2)
O1 Mg3 Mg4 Mg2 -25.46(5)
N3 Mg3 Mg4 Mg2 179.25(5)
O5 Mg3 Mg4 Mg2 139.08(10)
Cl2 Mg3 Mg4 Mg2 -71.62(3)
Cl3 Mg3 Mg4 Mg2 43.59(2)
Mg1 Mg3 Mg4 Mg2 -66.26(2)
N1 Mg1 Mg4 O1 156.83(7)
O2 Mg1 Mg4 O1 -162.83(12)
Cl2 Mg1 Mg4 O1 46.39(6)
Cl1 Mg1 Mg4 O1 -68.99(6)
Mg2 Mg1 Mg4 O1 -25.94(6)
Mg3 Mg1 Mg4 O1 41.06(6)
O1 Mg1 Mg4 N4 -88.95(7)
N1 Mg1 Mg4 N4 67.88(6)
O2 Mg1 Mg4 N4 108.22(11)
Cl2 Mg1 Mg4 N4 -42.57(5)
Cl1 Mg1 Mg4 N4 -157.94(5)
Mg2 Mg1 Mg4 N4 -114.89(5)
Mg3 Mg1 Mg4 N4 -47.89(4)
O1 Mg1 Mg4 N2 -172.16(7)
N1 Mg1 Mg4 N2 -15.34(6)
O2 Mg1 Mg4 N2 25.00(11)
Cl2 Mg1 Mg4 N2 -125.78(5)
Cl1 Mg1 Mg4 N2 118.84(5)
Mg2 Mg1 Mg4 N2 161.90(5)
Mg3 Mg1 Mg4 N2 -131.10(5)
O1 Mg1 Mg4 Cl4 77.21(6)
N1 Mg1 Mg4 Cl4 -125.96(5)
O2 Mg1 Mg4 Cl4 -85.62(11)
Cl2 Mg1 Mg4 Cl4 123.59(4)
Cl1 Mg1 Mg4 Cl4 8.22(4)
Mg2 Mg1 Mg4 Cl4 51.27(3)
Mg3 Mg1 Mg4 Cl4 118.27(4)
O1 Mg1 Mg4 Mg5 -131.77(6)
N1 Mg1 Mg4 Mg5 25.05(4)
O2 Mg1 Mg4 Mg5 65.39(10)
Cl2 Mg1 Mg4 Mg5 -85.39(3)
Cl1 Mg1 Mg4 Mg5 159.23(2)
Mg2 Mg1 Mg4 Mg5 -157.71(2)
Mg3 Mg1 Mg4 Mg5 -90.71(2)
O1 Mg1 Mg4 Mg3 -41.06(6)
N1 Mg1 Mg4 Mg3 115.76(5)
O2 Mg1 Mg4 Mg3 156.10(10)
Cl2 Mg1 Mg4 Mg3 5.32(2)
Cl1 Mg1 Mg4 Mg3 -110.06(2)
Mg2 Mg1 Mg4 Mg3 -67.00(2)
O1 Mg1 Mg4 Mg2 25.94(6)
N1 Mg1 Mg4 Mg2 -177.23(5)
O2 Mg1 Mg4 Mg2 -136.89(10)
Cl2 Mg1 Mg4 Mg2 72.32(2)
Cl1 Mg1 Mg4 Mg2 -43.05(2)
Mg3 Mg1 Mg4 Mg2 67.00(2)
O3 Mg2 Mg4 O1 -179.11(9)
O4 Mg2 Mg4 O1 -2.0(2)
Cl1 Mg2 Mg4 O1 80.48(8)
Cl3 Mg2 Mg4 O1 -80.21(8)
Mg1 Mg2 Mg4 O1 37.46(8)
Mg3 Mg2 Mg4 O1 -36.92(8)
O1 Mg2 Mg4 N4 55.09(9)
O3 Mg2 Mg4 N4 -124.02(6)
O4 Mg2 Mg4 N4 53.1(2)
Cl1 Mg2 Mg4 N4 135.56(5)
Cl3 Mg2 Mg4 N4 -25.12(5)
Mg1 Mg2 Mg4 N4 92.54(5)
Mg3 Mg2 Mg4 N4 18.17(5)
O1 Mg2 Mg4 N2 -56.50(9)
O3 Mg2 Mg4 N2 124.39(6)
O4 Mg2 Mg4 N2 -58.5(2)
Cl1 Mg2 Mg4 N2 23.97(5)
Cl3 Mg2 Mg4 N2 -136.71(5)
Mg1 Mg2 Mg4 N2 -19.05(5)
Mg3 Mg2 Mg4 N2 -93.42(5)
O1 Mg2 Mg4 Cl4 178.94(8)
O3 Mg2 Mg4 Cl4 -0.16(4)
O4 Mg2 Mg4 Cl4 176.9(2)
Cl1 Mg2 Mg4 Cl4 -100.58(3)
Cl3 Mg2 Mg4 Cl4 98.73(3)
Mg1 Mg2 Mg4 Cl4 -143.60(3)
Mg3 Mg2 Mg4 Cl4 142.02(3)
O1 Mg2 Mg4 Mg5 -1.87(8)
O3 Mg2 Mg4 Mg5 179.02(5)
O4 Mg2 Mg4 Mg5 -3.9(2)
Cl1 Mg2 Mg4 Mg5 78.60(4)
Cl3 Mg2 Mg4 Mg5 -82.08(4)
Mg1 Mg2 Mg4 Mg5 35.58(3)
Mg3 Mg2 Mg4 Mg5 -38.79(3)
O1 Mg2 Mg4 Mg3 36.92(8)
O3 Mg2 Mg4 Mg3 -142.19(4)
O4 Mg2 Mg4 Mg3 34.9(2)
Cl1 Mg2 Mg4 Mg3 117.40(2)
Cl3 Mg2 Mg4 Mg3 -43.290(19)
Mg1 Mg2 Mg4 Mg3 74.37(2)
O1 Mg2 Mg4 Mg1 -37.46(8)
O3 Mg2 Mg4 Mg1 143.44(4)
O4 Mg2 Mg4 Mg1 -39.5(2)
Cl1 Mg2 Mg4 Mg1 43.02(2)
Cl3 Mg2 Mg4 Mg1 -117.66(2)
Mg3 Mg2 Mg4 Mg1 -74.37(2)
O1 Mg4 Mg5 O6 -178.09(6)
N4 Mg4 Mg5 O6 94.49(7)
N2 Mg4 Mg5 O6 -92.51(7)
Cl4 Mg4 Mg5 O6 1.71(7)
Mg3 Mg4 Mg5 O6 151.70(5)
Mg1 Mg4 Mg5 O6 -148.71(5)
Mg2 Mg4 Mg5 O6 -177.20(5)
O1 Mg4 Mg5 N2 -85.58(7)
N4 Mg4 Mg5 N2 -173.00(8)
Cl4 Mg4 Mg5 N2 94.21(6)
Mg3 Mg4 Mg5 N2 -115.79(5)
Mg1 Mg4 Mg5 N2 -56.21(5)
Mg2 Mg4 Mg5 N2 -84.69(6)
O1 Mg4 Mg5 N4 87.42(7)
N2 Mg4 Mg5 N4 173.00(8)
Cl4 Mg4 Mg5 N4 -92.78(6)
Mg3 Mg4 Mg5 N4 57.22(5)
Mg1 Mg4 Mg5 N4 116.80(6)
Mg2 Mg4 Mg5 N4 88.31(6)
O1 Mg4 Mg5 C8 62.47(8)
N4 Mg4 Mg5 C8 -24.95(8)
N2 Mg4 Mg5 C8 148.05(8)
Cl4 Mg4 Mg5 C8 -117.74(7)
Mg3 Mg4 Mg5 C8 32.26(6)
Mg1 Mg4 Mg5 C8 91.84(6)
Mg2 Mg4 Mg5 C8 63.36(7)
O1 Mg4 Mg5 C2 -63.33(7)
N4 Mg4 Mg5 C2 -150.75(8)
N2 Mg4 Mg5 C2 22.25(7)
Cl4 Mg4 Mg5 C2 116.46(6)
Mg3 Mg4 Mg5 C2 -93.54(5)
Mg1 Mg4 Mg5 C2 -33.95(5)
Mg2 Mg4 Mg5 C2 -62.44(6)
O1 Mg4 Mg5 C7 45.64(6)
N4 Mg4 Mg5 C7 -41.79(6)
N2 Mg4 Mg5 C7 131.22(6)
Cl4 Mg4 Mg5 C7 -134.57(5)
Mg3 Mg4 Mg5 C7 15.43(4)
Mg1 Mg4 Mg5 C7 75.01(4)
Mg2 Mg4 Mg5 C7 46.52(5)
O1 Mg4 Mg5 C1 -46.09(6)
N4 Mg4 Mg5 C1 -133.51(6)
N2 Mg4 Mg5 C1 39.49(6)
Cl4 Mg4 Mg5 C1 133.71(5)
Mg3 Mg4 Mg5 C1 -76.29(4)
Mg1 Mg4 Mg5 C1 -16.71(4)
Mg2 Mg4 Mg5 C1 -45.20(5)
O1 Mg4 Mg5 N3 49.62(5)
N4 Mg4 Mg5 N3 -37.80(6)
N2 Mg4 Mg5 N3 135.20(6)
Cl4 Mg4 Mg5 N3 -130.59(5)
Mg3 Mg4 Mg5 N3 19.41(4)
Mg1 Mg4 Mg5 N3 78.99(4)
Mg2 Mg4 Mg5 N3 50.51(5)
O1 Mg4 Mg5 N1 -48.72(5)
N4 Mg4 Mg5 N1 -136.15(6)
N2 Mg4 Mg5 N1 36.86(6)
Cl4 Mg4 Mg5 N1 131.07(5)
Mg3 Mg4 Mg5 N1 -78.93(4)
Mg1 Mg4 Mg5 N1 -19.35(3)
Mg2 Mg4 Mg5 N1 -47.84(4)
O1 Mg2 Cl1 Mg1 -20.68(4)
O3 Mg2 Cl1 Mg1 -143.63(5)
O4 Mg2 Cl1 Mg1 121.67(5)
Cl3 Mg2 Cl1 Mg1 43.13(9)
Mg3 Mg2 Cl1 Mg1 6.84(2)
Mg4 Mg2 Cl1 Mg1 -46.20(2)
O1 Mg1 Cl1 Mg2 20.19(4)
N1 Mg1 Cl1 Mg2 115.31(6)
O2 Mg1 Cl1 Mg2 -151.54(4)
Cl2 Mg1 Cl1 Mg2 -62.19(3)
Mg3 Mg1 Cl1 Mg2 -6.73(2)
Mg4 Mg1 Cl1 Mg2 53.84(2)
O1 Mg3 Cl2 Mg1 -19.69(4)
N3 Mg3 Cl2 Mg1 76.05(5)
O5 Mg3 Cl2 Mg1 172.66(4)
Cl3 Mg3 Cl2 Mg1 -102.03(3)
Mg2 Mg3 Cl2 Mg1 -56.83(2)
Mg4 Mg3 Cl2 Mg1 5.96(2)
O1 Mg1 Cl2 Mg3 19.56(4)
N1 Mg1 Cl2 Mg3 -76.37(5)
O2 Mg1 Cl2 Mg3 -173.82(4)
Cl1 Mg1 Cl2 Mg3 101.57(3)
Mg2 Mg1 Cl2 Mg3 57.17(2)
Mg4 Mg1 Cl2 Mg3 -5.87(2)
O1 Mg2 Cl3 Mg3 20.37(4)
O3 Mg2 Cl3 Mg3 143.21(4)
O4 Mg2 Cl3 Mg3 -122.14(4)
Cl1 Mg2 Cl3 Mg3 -43.52(9)
Mg1 Mg2 Cl3 Mg3 -7.61(2)
Mg4 Mg2 Cl3 Mg3 45.88(2)
O1 Mg3 Cl3 Mg2 -20.02(4)
N3 Mg3 Cl3 Mg2 -114.72(7)
O5 Mg3 Cl3 Mg2 152.58(4)
Cl2 Mg3 Cl3 Mg2 62.88(3)
Mg1 Mg3 Cl3 Mg2 7.45(2)
Mg4 Mg3 Cl3 Mg2 -54.16(2)
O3 Mg2 O1 Mg4 1.06(11)
O4 Mg2 O1 Mg4 179.31(8)
Cl1 Mg2 O1 Mg4 -98.63(7)
Cl3 Mg2 O1 Mg4 98.69(7)
Mg1 Mg2 O1 Mg4 -125.26(10)
Mg3 Mg2 O1 Mg4 125.48(10)
O3 Mg2 O1 Mg3 -124.42(6)
O4 Mg2 O1 Mg3 53.83(11)
Cl1 Mg2 O1 Mg3 135.89(5)
Cl3 Mg2 O1 Mg3 -26.79(5)
Mg1 Mg2 O1 Mg3 109.26(7)
Mg4 Mg2 O1 Mg3 -125.48(10)
O3 Mg2 O1 Mg1 126.32(6)
O4 Mg2 O1 Mg1 -55.43(11)
Cl1 Mg2 O1 Mg1 26.63(5)
Cl3 Mg2 O1 Mg1 -136.05(5)
Mg3 Mg2 O1 Mg1 -109.26(7)
Mg4 Mg2 O1 Mg1 125.26(10)
N4 Mg4 O1 Mg2 -133.36(8)
N2 Mg4 O1 Mg2 131.54(8)
Cl4 Mg4 O1 Mg2 -1.16(9)
Mg5 Mg4 O1 Mg2 178.67(6)
Mg3 Mg4 O1 Mg2 -125.15(10)
Mg1 Mg4 O1 Mg2 124.16(10)
N4 Mg4 O1 Mg3 -8.21(7)
N2 Mg4 O1 Mg3 -103.31(6)
Cl4 Mg4 O1 Mg3 123.99(5)
Mg5 Mg4 O1 Mg3 -56.18(6)
Mg1 Mg4 O1 Mg3 -110.69(7)
Mg2 Mg4 O1 Mg3 125.15(10)
N4 Mg4 O1 Mg1 102.49(6)
N2 Mg4 O1 Mg1 7.38(7)
Cl4 Mg4 O1 Mg1 -125.32(5)
Mg5 Mg4 O1 Mg1 54.51(6)
Mg3 Mg4 O1 Mg1 110.69(7)
Mg2 Mg4 O1 Mg1 -124.16(10)
N3 Mg3 O1 Mg2 160.58(6)
O5 Mg3 O1 Mg2 -8.7(3)
Cl2 Mg3 O1 Mg2 -83.67(5)
Cl3 Mg3 O1 Mg2 26.70(5)
Mg1 Mg3 O1 Mg2 -109.07(7)
Mg4 Mg3 O1 Mg2 138.47(8)
N3 Mg3 O1 Mg4 22.12(7)
O5 Mg3 O1 Mg4 -147.2(2)
Cl2 Mg3 O1 Mg4 137.86(5)
Cl3 Mg3 O1 Mg4 -111.77(5)
Mg2 Mg3 O1 Mg4 -138.47(8)
Mg1 Mg3 O1 Mg4 112.46(7)
N3 Mg3 O1 Mg1 -90.34(6)
O5 Mg3 O1 Mg1 100.4(2)
Cl2 Mg3 O1 Mg1 25.40(4)
Cl3 Mg3 O1 Mg1 135.77(5)
Mg2 Mg3 O1 Mg1 109.07(7)
Mg4 Mg3 O1 Mg1 -112.46(7)
N1 Mg1 O1 Mg2 -159.01(6)
O2 Mg1 O1 Mg2 10.1(3)
Cl2 Mg1 O1 Mg2 84.57(5)
Cl1 Mg1 O1 Mg2 -26.44(5)
Mg3 Mg1 O1 Mg2 109.95(7)
Mg4 Mg1 O1 Mg2 -138.13(8)
N1 Mg1 O1 Mg4 -20.88(7)
O2 Mg1 O1 Mg4 148.3(2)
Cl2 Mg1 O1 Mg4 -137.30(5)
Cl1 Mg1 O1 Mg4 111.69(5)
Mg2 Mg1 O1 Mg4 138.13(8)
Mg3 Mg1 O1 Mg4 -111.92(7)
N1 Mg1 O1 Mg3 91.04(6)
O2 Mg1 O1 Mg3 -99.8(2)
Cl2 Mg1 O1 Mg3 -25.38(5)
Cl1 Mg1 O1 Mg3 -136.39(5)
Mg2 Mg1 O1 Mg3 -109.95(7)
Mg4 Mg1 O1 Mg3 111.92(7)
O1 Mg1 O2 C13 -112.2(2)
N1 Mg1 O2 C13 57.01(13)
Cl2 Mg1 O2 C13 174.15(12)
Cl1 Mg1 O2 C13 -75.61(12)
Mg2 Mg1 O2 C13 -104.28(12)
Mg3 Mg1 O2 C13 166.19(11)
Mg4 Mg1 O2 C13 21.25(19)
O1 Mg1 O2 C16 32.6(3)
N1 Mg1 O2 C16 -158.25(14)
Cl2 Mg1 O2 C16 -41.11(14)
Cl1 Mg1 O2 C16 69.14(14)
Mg2 Mg1 O2 C16 40.46(16)
Mg3 Mg1 O2 C16 -49.07(17)
Mg4 Mg1 O2 C16 165.99(12)
O1 Mg2 O3 C20 67.09(17)
O4 Mg2 O3 C20 -111.83(15)
Cl1 Mg2 O3 C20 159.00(15)
Cl3 Mg2 O3 C20 -23.26(15)
Mg1 Mg2 O3 C20 115.06(15)
Mg3 Mg2 O3 C20 20.13(18)
Mg4 Mg2 O3 C20 67.56(15)
O1 Mg2 O3 C17 -104.36(18)
O4 Mg2 O3 C17 76.73(18)
Cl1 Mg2 O3 C17 -12.45(18)
Cl3 Mg2 O3 C17 165.29(17)
Mg1 Mg2 O3 C17 -56.39(19)
Mg3 Mg2 O3 C17 -151.31(16)
Mg4 Mg2 O3 C17 -103.89(18)
O1 Mg2 O4 C24 -141.09(15)
O3 Mg2 O4 C24 37.43(16)
Cl1 Mg2 O4 C24 137.65(15)
Cl3 Mg2 O4 C24 -61.28(15)
Mg1 Mg2 O4 C24 -175.12(14)
Mg3 Mg2 O4 C24 -108.43(15)
Mg4 Mg2 O4 C24 -139.7(2)
O1 Mg2 O4 C21 26.9(2)
O3 Mg2 O4 C21 -154.61(15)
Cl1 Mg2 O4 C21 -54.40(15)
Cl3 Mg2 O4 C21 106.67(15)
Mg1 Mg2 O4 C21 -7.17(16)
Mg3 Mg2 O4 C21 59.53(16)
Mg4 Mg2 O4 C21 28.3(3)
O1 Mg3 O5 C28 118.5(2)
N3 Mg3 O5 C28 -50.84(12)
Cl2 Mg3 O5 C28 -167.20(11)
Cl3 Mg3 O5 C28 83.13(12)
Mg2 Mg3 O5 C28 111.63(11)
Mg1 Mg3 O5 C28 -157.75(10)
Mg4 Mg3 O5 C28 -15.45(18)
O1 Mg3 O5 C25 -32.8(3)
N3 Mg3 O5 C25 157.91(13)
Cl2 Mg3 O5 C25 41.54(13)
Cl3 Mg3 O5 C25 -68.12(12)
Mg2 Mg3 O5 C25 -39.62(14)
Mg1 Mg3 O5 C25 51.00(15)
Mg4 Mg3 O5 C25 -166.71(11)
N2 Mg5 O6 C32 -65.03(18)
N4 Mg5 O6 C32 37.23(19)
C8 Mg5 O6 C32 113.96(18)
C2 Mg5 O6 C32 -138.82(18)
C7 Mg5 O6 C32 106.06(18)
C1 Mg5 O6 C32 -130.92(17)
N3 Mg5 O6 C32 69.52(19)
N1 Mg5 O6 C32 -97.29(18)
Mg4 Mg5 O6 C32 -14.05(19)
N2 Mg5 O6 C29 124.61(12)
N4 Mg5 O6 C29 -133.13(12)
C8 Mg5 O6 C29 -56.40(13)
C2 Mg5 O6 C29 50.82(13)
C7 Mg5 O6 C29 -64.30(14)
C1 Mg5 O6 C29 58.72(13)
N3 Mg5 O6 C29 -100.84(13)
N1 Mg5 O6 C29 92.35(13)
Mg4 Mg5 O6 C29 175.59(10)
O1 Mg1 N1 C1 -132.34(14)
O2 Mg1 N1 C1 50.26(15)
Cl2 Mg1 N1 C1 -44.28(16)
Cl1 Mg1 N1 C1 138.35(13)
Mg2 Mg1 N1 C1 -149.35(12)
Mg3 Mg1 N1 C1 -94.33(14)
Mg4 Mg1 N1 C1 -145.91(16)
O1 Mg1 N1 N2 35.80(10)
O2 Mg1 N1 N2 -141.60(10)
Cl2 Mg1 N1 N2 123.87(9)
Cl1 Mg1 N1 N2 -53.51(12)
Mg2 Mg1 N1 N2 18.79(13)
Mg3 Mg1 N1 N2 73.81(10)
Mg4 Mg1 N1 N2 22.24(8)
O1 Mg1 N1 Mg5 -24.71(9)
O2 Mg1 N1 Mg5 157.90(7)
Cl2 Mg1 N1 Mg5 63.36(8)
Cl1 Mg1 N1 Mg5 -114.01(7)
Mg2 Mg1 N1 Mg5 -41.72(10)
Mg3 Mg1 N1 Mg5 13.31(8)
Mg4 Mg1 N1 Mg5 -38.27(6)
O6 Mg5 N1 C1 -73.72(11)
N2 Mg5 N1 C1 -135.28(13)
N4 Mg5 N1 C1 145.66(9)
C8 Mg5 N1 C1 69.79(11)
C2 Mg5 N1 C1 -21.31(9)
C7 Mg5 N1 C1 87.79(9)
N3 Mg5 N1 C1 114.80(9)
Mg4 Mg5 N1 C1 174.51(10)
O6 Mg5 N1 N2 61.56(11)
N4 Mg5 N1 N2 -79.06(9)
C8 Mg5 N1 N2 -154.93(9)
C2 Mg5 N1 N2 113.97(10)
C7 Mg5 N1 N2 -136.93(9)
C1 Mg5 N1 N2 135.28(13)
N3 Mg5 N1 N2 -109.92(8)
Mg4 Mg5 N1 N2 -50.21(7)
O6 Mg5 N1 Mg1 153.49(7)
N2 Mg5 N1 Mg1 91.94(11)
N4 Mg5 N1 Mg1 12.88(9)
C8 Mg5 N1 Mg1 -62.99(10)
C2 Mg5 N1 Mg1 -154.09(10)
C7 Mg5 N1 Mg1 -44.99(9)
C1 Mg5 N1 Mg1 -132.78(13)
N3 Mg5 N1 Mg1 -17.98(8)
Mg4 Mg5 N1 Mg1 41.73(7)
C1 N1 N2 C4 -87.69(15)
Mg1 N1 N2 C4 101.80(12)
Mg5 N1 N2 C4 -134.80(13)
C1 N1 N2 Mg4 138.57(11)
Mg1 N1 N2 Mg4 -31.94(11)
Mg5 N1 N2 Mg4 91.46(7)
C1 N1 N2 Mg5 47.11(13)
Mg1 N1 N2 Mg5 -123.40(7)
O1 Mg4 N2 C4 -111.82(11)
N4 Mg4 N2 C4 142.99(12)
Cl4 Mg4 N2 C4 17.51(13)
Mg5 Mg4 N2 C4 137.96(13)
Mg3 Mg4 N2 C4 -150.26(10)
Mg1 Mg4 N2 C4 -106.98(12)
Mg2 Mg4 N2 C4 -90.03(11)
O1 Mg4 N2 N1 15.26(10)
N4 Mg4 N2 N1 -89.93(9)
Cl4 Mg4 N2 N1 144.59(8)
Mg5 Mg4 N2 N1 -94.96(9)
Mg3 Mg4 N2 N1 -23.18(10)
Mg1 Mg4 N2 N1 20.10(8)
Mg2 Mg4 N2 N1 37.05(10)
O1 Mg4 N2 Mg5 110.22(5)
N4 Mg4 N2 Mg5 5.04(5)
Cl4 Mg4 N2 Mg5 -120.45(4)
Mg3 Mg4 N2 Mg5 71.78(5)
Mg1 Mg4 N2 Mg5 115.06(5)
Mg2 Mg4 N2 Mg5 132.02(4)
O6 Mg5 N2 C4 -17.69(15)
N4 Mg5 N2 C4 -137.56(13)
C8 Mg5 N2 C4 164.21(14)
C2 Mg5 N2 C4 68.14(13)
C7 Mg5 N2 C4 170.25(12)
C1 Mg5 N2 C4 96.84(14)
N3 Mg5 N2 C4 -170.33(13)
N1 Mg5 N2 C4 120.71(16)
Mg4 Mg5 N2 C4 -132.70(15)
O6 Mg5 N2 N1 -138.40(8)
N4 Mg5 N2 N1 101.73(8)
C8 Mg5 N2 N1 43.50(16)
C2 Mg5 N2 N1 -52.57(8)
C7 Mg5 N2 N1 49.54(10)
C1 Mg5 N2 N1 -23.87(7)
N3 Mg5 N2 N1 68.96(8)
Mg4 Mg5 N2 N1 106.59(9)
O6 Mg5 N2 Mg4 115.02(6)
N4 Mg5 N2 Mg4 -4.85(5)
C8 Mg5 N2 Mg4 -63.09(13)
C2 Mg5 N2 Mg4 -159.16(7)
C7 Mg5 N2 Mg4 -57.05(7)
C1 Mg5 N2 Mg4 -130.46(7)
N3 Mg5 N2 Mg4 -37.62(5)
N1 Mg5 N2 Mg4 -106.59(9)
O1 Mg3 N3 C7 128.20(14)
O5 Mg3 N3 C7 -54.17(15)
Cl2 Mg3 N3 C7 39.97(16)
Cl3 Mg3 N3 C7 -142.55(12)
Mg2 Mg3 N3 C7 143.73(13)
Mg1 Mg3 N3 C7 89.91(14)
Mg4 Mg3 N3 C7 142.79(15)
O1 Mg3 N3 N4 -38.04(11)
O5 Mg3 N3 N4 139.59(10)
Cl2 Mg3 N3 N4 -126.27(9)
Cl3 Mg3 N3 N4 51.21(13)
Mg2 Mg3 N3 N4 -22.51(13)
Mg1 Mg3 N3 N4 -76.32(10)
Mg4 Mg3 N3 N4 -23.44(8)
O1 Mg3 N3 Mg5 24.03(9)
O5 Mg3 N3 Mg5 -158.34(8)
Cl2 Mg3 N3 Mg5 -64.20(9)
Cl3 Mg3 N3 Mg5 113.27(8)
Mg2 Mg3 N3 Mg5 39.55(11)
Mg1 Mg3 N3 Mg5 -14.26(8)
Mg4 Mg3 N3 Mg5 38.62(6)
O6 Mg5 N3 C7 77.63(12)
N2 Mg5 N3 C7 -142.26(10)
N4 Mg5 N3 C7 137.36(14)
C8 Mg5 N3 C7 21.93(10)
C2 Mg5 N3 C7 -68.66(11)
C1 Mg5 N3 C7 -85.40(10)
N1 Mg5 N3 C7 -111.35(10)
Mg4 Mg5 N3 C7 -171.80(10)
O6 Mg5 N3 N4 -59.72(11)
N2 Mg5 N3 N4 80.39(9)
C8 Mg5 N3 N4 -115.42(11)
C2 Mg5 N3 N4 153.99(9)
C7 Mg5 N3 N4 -137.36(14)
C1 Mg5 N3 N4 137.25(9)
N1 Mg5 N3 N4 111.29(9)
Mg4 Mg5 N3 N4 50.84(8)
O6 Mg5 N3 Mg3 -152.39(8)
N2 Mg5 N3 Mg3 -12.28(9)
N4 Mg5 N3 Mg3 -92.67(11)
C8 Mg5 N3 Mg3 151.91(11)
C2 Mg5 N3 Mg3 61.32(11)
C7 Mg5 N3 Mg3 129.97(14)
C1 Mg5 N3 Mg3 44.57(9)
N1 Mg5 N3 Mg3 18.62(8)
Mg4 Mg5 N3 Mg3 -41.83(7)
C7 N3 N4 C10 89.09(16)
Mg3 N3 N4 C10 -102.15(13)
Mg5 N3 N4 C10 133.70(14)
C7 N3 N4 Mg4 -135.51(11)
Mg3 N3 N4 Mg4 33.25(11)
Mg5 N3 N4 Mg4 -90.91(7)
C7 N3 N4 Mg5 -44.61(13)
Mg3 N3 N4 Mg5 124.15(8)
O1 Mg4 N4 C10 112.34(13)
N2 Mg4 N4 C10 -143.52(13)
Cl4 Mg4 N4 C10 -17.18(14)
Mg5 Mg4 N4 C10 -138.52(14)
Mg3 Mg4 N4 C10 106.97(13)
Mg1 Mg4 N4 C10 150.80(11)
Mg2 Mg4 N4 C10 90.82(13)
O1 Mg4 N4 N3 -15.54(10)
N2 Mg4 N4 N3 88.60(9)
Cl4 Mg4 N4 N3 -145.06(8)
Mg5 Mg4 N4 N3 93.60(9)
Mg3 Mg4 N4 N3 -20.91(8)
Mg1 Mg4 N4 N3 22.91(10)
Mg2 Mg4 N4 N3 -37.06(10)
O1 Mg4 N4 Mg5 -109.14(5)
N2 Mg4 N4 Mg5 -5.00(5)
Cl4 Mg4 N4 Mg5 121.34(4)
Mg3 Mg4 N4 Mg5 -114.51(5)
Mg1 Mg4 N4 Mg5 -70.69(5)
Mg2 Mg4 N4 Mg5 -130.66(4)
O6 Mg5 N4 C10 21.31(16)
N2 Mg5 N4 C10 139.92(14)
C8 Mg5 N4 C10 -68.05(15)
C2 Mg5 N4 C10 -166.34(14)
C7 Mg5 N4 C10 -96.94(15)
C1 Mg5 N4 C10 -169.85(13)
N3 Mg5 N4 C10 -119.90(18)
N1 Mg5 N4 C10 172.29(14)
Mg4 Mg5 N4 C10 135.04(16)
O6 Mg5 N4 N3 141.21(8)
N2 Mg5 N4 N3 -100.18(9)
C8 Mg5 N4 N3 51.85(9)
C2 Mg5 N4 N3 -46.44(16)
C7 Mg5 N4 N3 22.96(8)
C1 Mg5 N4 N3 -49.95(10)
N1 Mg5 N4 N3 -67.81(8)
Mg4 Mg5 N4 N3 -105.07(9)
O6 Mg5 N4 Mg4 -113.73(6)
N2 Mg5 N4 Mg4 4.88(5)
C8 Mg5 N4 Mg4 156.91(7)
C2 Mg5 N4 Mg4 58.62(13)
C7 Mg5 N4 Mg4 128.02(7)
C1 Mg5 N4 Mg4 55.11(7)
N3 Mg5 N4 Mg4 105.07(9)
N1 Mg5 N4 Mg4 37.25(5)
N2 N1 C1 C2 3.4(2)
Mg1 N1 C1 C2 171.75(13)
Mg5 N1 C1 C2 40.31(16)
N2 N1 C1 C3 -172.71(13)
Mg1 N1 C1 C3 -4.3(2)
Mg5 N1 C1 C3 -135.78(14)
N2 N1 C1 Mg5 -36.93(10)
Mg1 N1 C1 Mg5 131.44(12)
O6 Mg5 C1 N1 128.62(9)
N2 Mg5 C1 N1 27.31(8)
N4 Mg5 C1 N1 -39.49(11)
C8 Mg5 C1 N1 -121.67(9)
C2 Mg5 C1 N1 144.02(15)
C7 Mg5 C1 N1 -93.45(9)
N3 Mg5 C1 N1 -64.41(9)
Mg4 Mg5 C1 N1 -4.78(8)
O6 Mg5 C1 C2 -15.40(12)
N2 Mg5 C1 C2 -116.71(12)
N4 Mg5 C1 C2 176.49(11)
C8 Mg5 C1 C2 94.31(11)
C7 Mg5 C1 C2 122.53(11)
N3 Mg5 C1 C2 151.57(11)
N1 Mg5 C1 C2 -144.02(15)
Mg4 Mg5 C1 C2 -148.80(10)
O6 Mg5 C1 C3 -118.04(16)
N2 Mg5 C1 C3 140.65(18)
N4 Mg5 C1 C3 73.85(17)
C8 Mg5 C1 C3 -8.33(18)
C2 Mg5 C1 C3 -102.6(2)
C7 Mg5 C1 C3 19.88(17)
N3 Mg5 C1 C3 48.93(17)
N1 Mg5 C1 C3 113.3(2)
Mg4 Mg5 C1 C3 108.55(16)
N1 C1 C2 Mg5 -45.22(17)
C3 C1 C2 Mg5 130.78(13)
O6 Mg5 C2 C1 167.20(10)
N2 Mg5 C2 C1 50.96(10)
N4 Mg5 C2 C1 -6.01(18)
C8 Mg5 C2 C1 -95.37(11)
C7 Mg5 C2 C1 -62.18(11)
N3 Mg5 C2 C1 -33.76(12)
N1 Mg5 C2 C1 19.76(9)
Mg4 Mg5 C2 C1 35.00(11)
N1 N2 C4 C6 163.16(13)
Mg4 N2 C4 C6 -71.34(15)
Mg5 N2 C4 C6 48.94(18)
N1 N2 C4 C5 -74.17(16)
Mg4 N2 C4 C5 51.34(16)
Mg5 N2 C4 C5 171.61(11)
N4 N3 C7 C8 -5.1(2)
Mg3 N3 C7 C8 -171.63(14)
Mg5 N3 C7 C8 -41.21(16)
N4 N3 C7 C9 170.11(13)
Mg3 N3 C7 C9 3.6(2)
Mg5 N3 C7 C9 134.05(14)
N4 N3 C7 Mg5 36.06(11)
Mg3 N3 C7 Mg5 -130.42(12)
O6 Mg5 C7 N3 -128.12(9)
N2 Mg5 C7 N3 42.95(11)
N4 Mg5 C7 N3 -26.07(9)
C8 Mg5 C7 N3 -143.19(16)
C2 Mg5 C7 N3 123.42(10)
C1 Mg5 C7 N3 96.21(10)
N1 Mg5 C7 N3 67.49(9)
Mg4 Mg5 C7 N3 7.08(9)
O6 Mg5 C7 C8 15.07(14)
N2 Mg5 C7 C8 -173.86(12)
N4 Mg5 C7 C8 117.11(13)
C2 Mg5 C7 C8 -93.39(12)
C1 Mg5 C7 C8 -120.60(12)
N3 Mg5 C7 C8 143.19(16)
N1 Mg5 C7 C8 -149.32(12)
Mg4 Mg5 C7 C8 150.27(12)
O6 Mg5 C7 C9 118.02(16)
N2 Mg5 C7 C9 -70.90(17)
N4 Mg5 C7 C9 -139.93(18)
C8 Mg5 C7 C9 103.0(2)
C2 Mg5 C7 C9 9.56(17)
C1 Mg5 C7 C9 -17.65(16)
N3 Mg5 C7 C9 -113.9(2)
N1 Mg5 C7 C9 -46.37(16)
Mg4 Mg5 C7 C9 -106.78(16)
N3 C7 C8 Mg5 46.80(18)
C9 C7 C8 Mg5 -128.34(14)
O6 Mg5 C8 C7 -167.94(11)
N2 Mg5 C8 C7 10.35(19)
N4 Mg5 C8 C7 -51.05(11)
C2 Mg5 C8 C7 96.67(12)
C1 Mg5 C8 C7 64.12(12)
N3 Mg5 C8 C7 -20.26(9)
N1 Mg5 C8 C7 35.98(13)
Mg4 Mg5 C8 C7 -33.44(13)
N3 N4 C10 C12 -169.85(15)
Mg4 N4 C10 C12 64.63(19)
Mg5 N4 C10 C12 -57.4(2)
N3 N4 C10 C11 69.88(19)
Mg4 N4 C10 C11 -55.64(19)
Mg5 N4 C10 C11 -177.63(13)
C16 O2 C13 C14 20.3(2)
Mg1 O2 C13 C14 169.87(14)
O2 C13 C14 C15 -37.0(2)
C13 C14 C15 C16 39.6(2)
C13 O2 C16 C15 5.1(2)
Mg1 O2 C16 C15 -142.42(14)
C14 C15 C16 O2 -28.0(2)
C20 O3 C17 C18A 18.4(3)
Mg2 O3 C17 C18A -168.90(15)
C20 O3 C17 C18B -21.1(6)
Mg2 O3 C17 C18B 151.6(5)
O3 C17 C18A C19A -39.5(3)
C18B C17 C18A C19A 49.7(7)
C17 C18A C19A C20 44.9(3)
O3 C17 C18B C19B 54.0(8)
C18A C17 C18B C19B -45.7(6)
C17 C18B C19B C20 -64.9(9)
C17 O3 C20 C19A 10.7(3)
Mg2 O3 C20 C19A -161.89(17)
C17 O3 C20 C19B -19.9(5)
Mg2 O3 C20 C19B 167.5(5)
C18A C19A C20 O3 -35.3(3)
C18A C19A C20 C19B 43.7(9)
C18B C19B C20 O3 55.2(9)
C18B C19B C20 C19A -51.8(7)
C24 O4 C21 C22 -10.6(2)
Mg2 O4 C21 C22 -179.77(14)
O4 C21 C22 C23 30.5(2)
C21 C22 C23 C24 -38.5(2)
C21 O4 C24 C23 -13.8(2)
Mg2 O4 C24 C23 156.06(15)
C22 C23 C24 O4 32.4(2)
C28 O5 C25 C26 14.69(18)
Mg3 O5 C25 C26 168.96(11)
O5 C25 C26 C27 11.36(19)
C25 C26 C27 C28 -31.61(18)
C25 O5 C28 C27 -35.26(17)
Mg3 O5 C28 C27 169.19(11)
C26 C27 C28 O5 40.81(17)
C32 O6 C29 C30 3.9(2)
Mg5 O6 C29 C30 176.53(12)
O6 C29 C30 C31B -16.8(6)
O6 C29 C30 C31A 20.6(2)
C31B C30 C31A C32 59.8(7)
C29 C30 C31A C32 -37.1(2)
C29 C30 C31B C32 24.2(9)
C31A C30 C31B C32 -68.0(7)
C30 C31B C32 O6 -22.2(10)
C30 C31B C32 C31A 70.6(7)
C29 O6 C32 C31B 10.8(6)
Mg5 O6 C32 C31B -160.2(6)
C29 O6 C32 C31A -28.3(2)
Mg5 O6 C32 C31A 160.68(15)
C30 C31A C32 C31B -58.0(7)
C30 C31A C32 O6 40.1(2)
